data_7047345
loop_
_publ_author_name
'Jin, Jun-Ling'
'Xie, Yun-Peng'
'Lu, Xing'

_publ_section_title
;
 High-nuclearity silver ethynide clusters containing polynucleating oxygen
 donor ligands.
;
_journal_issue 37
_journal_name_full 'Dalton transactions (Cambridge, England : 2003)'
_journal_page_first 12972
_journal_page_last 12978
_journal_paper_doi 10.1039/c8dt02700e
_journal_volume 47
_journal_year 2018
_chemical_formula_sum 'C69 H165 Ag8 Bi9 O50 P10'
_chemical_formula_weight 4848.48
_chemical_name_systematic Compelx3
_space_group_crystal_system triclinic
_space_group_IT_number 2
_space_group_name_Hall '-P 1'
_space_group_name_H-M_alt 'P -1'
_symmetry_space_group_name_Hall '-P 1'
_symmetry_space_group_name_H-M 'P -1'
_atom_sites_solution_hydrogens geom
_audit_creation_method SHELXL-2014/7
_audit_update_record
;
2018-08-16 deposited with the CCDC.
2018-08-22 downloaded from the CCDC.
;
_cell_angle_alpha 99.106(4)
_cell_angle_beta 102.670(4)
_cell_angle_gamma 103.873(4)
_cell_formula_units_Z 2
_cell_length_a 13.247(2)
_cell_length_b 19.839(3)
_cell_length_c 27.503(4)
_cell_measurement_reflns_used 9887
_cell_measurement_temperature 173(2)
_cell_measurement_theta_max 25.3623
_cell_measurement_theta_min 2.9985
_cell_volume 6674.5(17)
_computing_cell_refinement 'SAINT (Bruker, 2014)'
_computing_data_collection 'Apex2 (Bruker, 2014)'
_computing_data_reduction 'SAINT (Bruker, 2014)'
_computing_molecular_graphics 'Bruker SHELXTL (Sheldrick, 2014)'
_computing_publication_material 'Bruker SHELXTL'
_computing_structure_refinement 'SHELXL-2014/7 (Sheldrick, 2014)'
_computing_structure_solution 'SHELXS-97 (Sheldrick 2008)'
_diffrn_ambient_temperature 173(2)
_diffrn_measured_fraction_theta_full 0.943
_diffrn_measured_fraction_theta_max 0.943
_diffrn_measurement_device_type 'Bruker D8 Quest'
_diffrn_radiation_type MoK\a
_diffrn_radiation_wavelength 0.71073
_diffrn_reflns_av_R_equivalents 0.0429
_diffrn_reflns_av_unetI/netI 0.0608
_diffrn_reflns_Laue_measured_fraction_full 0.943
_diffrn_reflns_Laue_measured_fraction_max 0.943
_diffrn_reflns_limit_h_max 12
_diffrn_reflns_limit_h_min -12
_diffrn_reflns_limit_k_max 18
_diffrn_reflns_limit_k_min -18
_diffrn_reflns_limit_l_max 24
_diffrn_reflns_limit_l_min -26
_diffrn_reflns_number 21360
_diffrn_reflns_point_group_measured_fraction_full 0.943
_diffrn_reflns_point_group_measured_fraction_max 0.943
_diffrn_reflns_theta_full 19.782
_diffrn_reflns_theta_max 19.782
_diffrn_reflns_theta_min 2.998
_exptl_absorpt_coefficient_mu 13.151
_exptl_absorpt_correction_T_max 0.554
_exptl_absorpt_correction_T_min 0.295
_exptl_absorpt_correction_type multi-scan
_exptl_absorpt_process_details 'SADABS-2014/2 (Bruker,2014)'
_exptl_crystal_colour colorless
_exptl_crystal_density_diffrn 2.412
_exptl_crystal_description block
_exptl_crystal_F_000 4504
_exptl_crystal_size_max 0.123
_exptl_crystal_size_mid 0.075
_exptl_crystal_size_min 0.051
_exptl_transmission_factor_max 0.0142
_exptl_transmission_factor_min 0.0021
_refine_diff_density_max 1.794
_refine_diff_density_min -1.332
_refine_diff_density_rms 0.215
_refine_ls_extinction_method none
_refine_ls_goodness_of_fit_ref 1.087
_refine_ls_hydrogen_treatment constr
_refine_ls_matrix_type full
_refine_ls_number_parameters 1193
_refine_ls_number_reflns 11381
_refine_ls_number_restraints 1207
_refine_ls_restrained_S_all 1.041
_refine_ls_R_factor_all 0.0760
_refine_ls_R_factor_gt 0.0616
_refine_ls_shift/su_max 0.003
_refine_ls_shift/su_mean 0.000
_refine_ls_structure_factor_coef Fsqd
_refine_ls_weighting_details 'w=1/[\s^2^(Fo^2^)+(0.0355P)^2^+290.3784P] where P=(Fo^2^+2Fc^2^)/3'
_refine_ls_weighting_scheme calc
_refine_ls_wR_factor_gt 0.1437
_refine_ls_wR_factor_ref 0.1579
_reflns_Friedel_coverage 0.000
_reflns_number_gt 9594
_reflns_number_total 11381
_reflns_threshold_expression 'I > 2\s(I)'
_cod_data_source_file c8dt02700e2.cif
_cod_data_source_block Complex3
_cod_depositor_comments
;
The following automatic conversions were performed:

'_exptl_absorpt_correction_type' value 'Multi-scan' changed to
'multi-scan' according to
/home/data/users/saulius/crontab/automatic-downloads/rss-feeds/RSC/lib/dictionaries/cif_core.dic
dictionary named 'cif_core.dic' version 2.4.2 from 2011-04-26.

Automatic conversion script
Id: cif_fix_values 4973 2017-02-22 13:04:09Z antanas 

 Adding full bibliography for 7047343--7047346.cif.
;
_cod_original_cell_volume 6674.8(19)
_cod_database_code 7047345
_shelx_shelxl_version_number 2014/7
_shelx_space_group_comment
;
The symmetry employed for this shelxl refinement is uniquely defined
by the following loop, which should always be used as a source of
symmetry information in preference to the above space-group names.
They are only intended as comments.
;
_shelx_estimated_absorpt_t_min 0.295
_shelx_estimated_absorpt_t_max 0.554

loop_
_space_group_symop_operation_xyz
'x, y, z'
'-x, -y, -z'

loop_
_atom_site_label
_atom_site_type_symbol
_atom_site_fract_x
_atom_site_fract_y
_atom_site_fract_z
_atom_site_U_iso_or_equiv
_atom_site_adp_type
_atom_site_occupancy
_atom_site_site_symmetry_order
_atom_site_calc_flag
_atom_site_refinement_flags_posn
_atom_site_refinement_flags_adp
_atom_site_refinement_flags_occupancy
_atom_site_disorder_assembly
_atom_site_disorder_group
Bi1 Bi 0.44135(9) 0.29114(6) 0.73611(4) 0.0661(3) Uani 1 1 d . U . . .
Bi2 Bi 0.47323(9) 0.41006(6) 0.88652(4) 0.0690(3) Uani 1 1 d . U . . .
Bi3 Bi 0.61999(8) 0.46704(6) 0.79296(4) 0.0601(3) Uani 1 1 d . U . . .
Bi4 Bi 0.32476(8) 0.43821(6) 0.76520(4) 0.0623(3) Uani 1 1 d . U . . .
Bi5 Bi 0.29736(8) 0.35299(6) 0.63003(4) 0.0583(3) Uani 1 1 d . U . . .
Bi6 Bi 0.58751(8) 0.38564(5) 0.65526(4) 0.0558(3) Uani 1 1 d . U . . .
Bi7 Bi 0.40485(8) 0.21889(6) 0.56755(4) 0.0591(3) Uani 1 1 d . U . . .
Bi8 Bi 0.45669(8) 0.50053(6) 0.58400(4) 0.0657(3) Uani 1 1 d . U . . .
Bi9 Bi 0.50198(9) 0.62038(6) 0.78205(5) 0.0722(3) Uani 1 1 d . U . . .
Ag1 Ag 0.2888(2) 0.05128(16) 0.83092(11) 0.1079(9) Uani 1 1 d . U . . .
Ag2 Ag 0.5131(2) 0.06764(16) 0.84876(12) 0.1090(9) Uani 1 1 d . U . . .
Ag3 Ag 0.5148(3) 0.0069(3) 0.73751(13) 0.1050(14) Uani 0.899(9) 1 d . U P A 1
Ag3A Ag 0.535(3) -0.036(2) 0.7273(14) 0.107(6) Uani 0.101(9) 1 d . U P A 2
Ag4 Ag 0.2922(3) -0.01198(15) 0.72166(11) 0.1061(9) Uani 1 1 d . U . . .
Ag5 Ag 0.4515(2) 0.19904(14) 0.85858(10) 0.0901(7) Uani 1 1 d . U . . .
Ag6 Ag 0.5942(2) 0.15431(14) 0.77547(10) 0.0897(7) Uani 1 1 d . U . . .
Ag7 Ag 0.3910(2) 0.08751(13) 0.66458(10) 0.0875(7) Uani 1 1 d . U . . .
Ag8 Ag 0.2424(2) 0.12182(13) 0.74902(9) 0.0836(7) Uani 1 1 d . U . . .
P1 P 0.6583(6) 0.5855(4) 0.9029(3) 0.0731(19) Uani 1 1 d . U . . .
P2 P 0.3484(7) 0.5693(5) 0.8614(3) 0.082(2) Uani 1 1 d . U . . .
P3 P 0.6603(6) 0.5788(4) 0.7013(3) 0.0615(17) Uani 1 1 d . U . . .
P4 P 0.3005(6) 0.5412(4) 0.6667(3) 0.0699(18) Uani 1 1 d . U . . .
P5 P 0.2673(6) 0.3291(4) 0.5038(3) 0.0672(18) Uani 1 1 d . U . . .
P6 P 0.5841(6) 0.3825(4) 0.5326(3) 0.0647(18) Uani 1 1 d . U . . .
P7 P 0.2105(6) 0.1660(4) 0.6252(3) 0.0624(17) Uani 1 1 d . U . . .
P8 P 0.5986(6) 0.2026(4) 0.6611(3) 0.0611(17) Uani 1 1 d . U . . .
P9 P 0.6545(6) 0.3295(4) 0.8586(3) 0.0686(18) Uani 1 1 d . U . . .
P10 P 0.2680(6) 0.2818(4) 0.8245(3) 0.0685(17) Uani 1 1 d . U . . .
O1 O 0.4519(13) 0.4278(9) 0.6328(6) 0.059(3) Uani 1 1 d . U . . .
O2 O 0.4792(13) 0.5104(9) 0.7691(6) 0.063(3) Uani 1 1 d . U . . .
O3 O 0.4245(13) 0.2934(8) 0.6373(6) 0.058(3) Uani 1 1 d . U . . .
O4 O 0.4729(13) 0.3960(9) 0.8069(6) 0.066(3) Uani 1 1 d . U . . .
O5 O 0.5654(13) 0.3759(9) 0.7296(6) 0.059(3) Uani 1 1 d . U . . .
O6 O 0.3410(12) 0.3548(9) 0.7105(6) 0.059(3) Uani 1 1 d . U . . .
O7 O 0.5146(13) 0.3776(12) 0.4794(7) 0.090(6) Uani 1 1 d . U . . .
O8 O 0.5384(14) 0.3231(10) 0.5557(7) 0.075(3) Uani 1 1 d . U . . .
O9 O 0.5964(14) 0.4522(10) 0.5670(7) 0.070(4) Uani 1 1 d . U . . .
O10 O 0.3210(15) 0.3156(12) 0.4618(7) 0.091(6) Uani 1 1 d . U . . .
O11 O 0.2843(13) 0.2798(9) 0.5418(6) 0.066(3) Uani 1 1 d . U . . .
O12 O 0.3028(14) 0.4058(10) 0.5320(7) 0.078(4) Uani 1 1 d . U . . .
O13 O 0.3302(13) 0.5346(10) 0.6161(7) 0.075(4) Uani 1 1 d . U . . .
O14 O 0.2780(13) 0.4701(9) 0.6830(6) 0.064(3) Uani 1 1 d . U . . .
O15 O 0.3804(15) 0.6026(10) 0.7089(7) 0.079(4) Uani 1 1 d . U . . .
O16 O 0.3382(16) 0.5812(11) 0.8077(8) 0.090(4) Uani 1 1 d . U . . .
O17 O 0.3767(14) 0.5008(10) 0.8646(7) 0.074(3) Uani 1 1 d . U . . .
O18 O 0.4301(18) 0.6334(12) 0.8993(10) 0.118(7) Uani 1 1 d . U . . .
O19 O 0.2634(13) 0.1497(9) 0.5823(6) 0.066(3) Uani 1 1 d . U . . .
O20 O 0.1872(13) 0.2360(9) 0.6306(6) 0.067(3) Uani 1 1 d . U . . .
O21 O 0.2810(14) 0.1600(10) 0.6746(7) 0.074(3) Uani 1 1 d . U . . .
O22 O 0.2766(15) 0.2361(10) 0.7783(7) 0.078(4) Uani 1 1 d . U . . .
O23 O 0.2642(14) 0.3547(10) 0.8173(7) 0.076(3) Uani 1 1 d . U . . .
O24 O 0.3686(14) 0.2911(11) 0.8690(7) 0.081(3) Uani 1 1 d . U . . .
O25 O 0.4992(14) 0.1598(10) 0.6180(7) 0.076(3) Uani 1 1 d . U . . .
O26 O 0.5693(13) 0.2052(10) 0.7113(7) 0.072(4) Uani 1 1 d . U . . .
O27 O 0.6354(14) 0.2741(9) 0.6505(7) 0.074(4) Uani 1 1 d . U . . .
O28 O 0.7007(13) 0.3863(10) 0.8306(6) 0.068(3) Uani 1 1 d . U . . .
O29 O 0.5737(15) 0.2615(11) 0.8228(7) 0.080(3) Uani 1 1 d . U . . .
O30 O 0.6029(14) 0.3557(10) 0.8989(7) 0.071(3) Uani 1 1 d . U . . .
O31 O 0.6002(17) 0.6129(12) 0.9397(8) 0.096(6) Uani 1 1 d . U . . .
O32 O 0.6503(16) 0.6185(10) 0.8567(7) 0.084(5) Uani 1 1 d . U . . .
O33 O 0.6215(13) 0.5043(10) 0.8858(6) 0.068(3) Uani 1 1 d . U . . .
O34 O 0.6326(14) 0.6232(9) 0.7438(7) 0.072(4) Uani 1 1 d . U . . .
O35 O 0.6543(13) 0.5046(9) 0.7111(6) 0.063(3) Uani 1 1 d . U . . .
O36 O 0.5900(13) 0.5759(10) 0.6487(7) 0.070(4) Uani 1 1 d . U . . .
C1 C 0.802(2) 0.6063(16) 0.9369(11) 0.080(6) Uani 1 1 d . U . . .
C2 C 0.811(3) 0.5736(18) 0.9811(12) 0.098(9) Uani 1 1 d . U . . .
H2A H 0.7707 0.5913 1.0034 0.147 Uiso 1 1 calc R U . . .
H2B H 0.7824 0.5218 0.9694 0.147 Uiso 1 1 calc R U . . .
H2C H 0.8876 0.5858 0.9999 0.147 Uiso 1 1 calc R U . . .
C3 C 0.847(2) 0.6871(15) 0.9578(13) 0.097(9) Uani 1 1 d . U . . .
H3A H 0.8420 0.7113 0.9292 0.146 Uiso 1 1 calc R U . . .
H3B H 0.8053 0.7032 0.9802 0.146 Uiso 1 1 calc R U . . .
H3C H 0.9228 0.6986 0.9772 0.146 Uiso 1 1 calc R U . . .
C4 C 0.862(2) 0.5814(17) 0.9015(12) 0.090(8) Uani 1 1 d . U . . .
H4A H 0.8533 0.6045 0.8725 0.135 Uiso 1 1 calc R U . . .
H4B H 0.9385 0.5937 0.9196 0.135 Uiso 1 1 calc R U . . .
H4C H 0.8333 0.5297 0.8890 0.135 Uiso 1 1 calc R U . . .
C5 C 0.771(2) 0.3063(17) 0.8966(11) 0.078(6) Uani 1 1 d . U . . .
C6 C 0.738(3) 0.2547(19) 0.9268(11) 0.096(9) Uani 1 1 d . U . . .
H6A H 0.7011 0.2746 0.9504 0.143 Uiso 1 1 calc R U . . .
H6B H 0.6881 0.2107 0.9038 0.143 Uiso 1 1 calc R U . . .
H6C H 0.8013 0.2444 0.9462 0.143 Uiso 1 1 calc R U . . .
C7 C 0.828(2) 0.2767(18) 0.8600(12) 0.089(8) Uani 1 1 d . U . . .
H7A H 0.8495 0.3117 0.8400 0.134 Uiso 1 1 calc R U . . .
H7B H 0.8915 0.2665 0.8792 0.134 Uiso 1 1 calc R U . . .
H7C H 0.7783 0.2328 0.8368 0.134 Uiso 1 1 calc R U . . .
C8 C 0.847(3) 0.3765(18) 0.9320(12) 0.102(9) Uani 1 1 d . U . . .
H8A H 0.8688 0.4105 0.9114 0.153 Uiso 1 1 calc R U . . .
H8B H 0.8094 0.3963 0.9551 0.153 Uiso 1 1 calc R U . . .
H8C H 0.9112 0.3673 0.9521 0.153 Uiso 1 1 calc R U . . .
C9 C 0.798(2) 0.6250(15) 0.7017(10) 0.069(5) Uani 1 1 d . U . . .
C10 C 0.805(2) 0.6940(15) 0.6880(12) 0.087(8) Uani 1 1 d . U . . .
H10A H 0.7849 0.7248 0.7133 0.130 Uiso 1 1 calc R U . . .
H10B H 0.8796 0.7162 0.6876 0.130 Uiso 1 1 calc R U . . .
H10C H 0.7565 0.6871 0.6541 0.130 Uiso 1 1 calc R U . . .
C11 C 0.875(2) 0.6335(16) 0.7553(11) 0.082(8) Uani 1 1 d . U . . .
H11A H 0.8687 0.5866 0.7635 0.123 Uiso 1 1 calc R U . . .
H11B H 0.9496 0.6553 0.7553 0.123 Uiso 1 1 calc R U . . .
H11C H 0.8549 0.6639 0.7810 0.123 Uiso 1 1 calc R U . . .
C12 C 0.830(2) 0.5738(14) 0.6632(11) 0.070(6) Uani 1 1 d . U . . .
H12A H 0.8242 0.5284 0.6737 0.104 Uiso 1 1 calc R U . . .
H12B H 0.7812 0.5657 0.6291 0.104 Uiso 1 1 calc R U . . .
H12C H 0.9044 0.5948 0.6625 0.104 Uiso 1 1 calc R U . . .
C13 C 0.713(2) 0.3752(14) 0.5265(10) 0.062(5) Uani 1 1 d . U . . .
C14 C 0.789(2) 0.3804(16) 0.5779(10) 0.077(7) Uani 1 1 d . U . . .
H14A H 0.7997 0.4264 0.6005 0.116 Uiso 1 1 calc R U . . .
H14B H 0.7580 0.3418 0.5932 0.116 Uiso 1 1 calc R U . . .
H14C H 0.8588 0.3763 0.5731 0.116 Uiso 1 1 calc R U . . .
C15 C 0.769(2) 0.4372(15) 0.5052(11) 0.076(7) Uani 1 1 d . U . . .
H15A H 0.7784 0.4826 0.5283 0.114 Uiso 1 1 calc R U . . .
H15B H 0.8399 0.4326 0.5026 0.114 Uiso 1 1 calc R U . . .
H15C H 0.7246 0.4356 0.4713 0.114 Uiso 1 1 calc R U . . .
C16 C 0.698(3) 0.3062(16) 0.4929(13) 0.097(9) Uani 1 1 d . U . . .
H16A H 0.6488 0.3025 0.4596 0.146 Uiso 1 1 calc R U . . .
H16B H 0.7676 0.3022 0.4883 0.146 Uiso 1 1 calc R U . . .
H16C H 0.6668 0.2677 0.5084 0.146 Uiso 1 1 calc R U . . .
C17 C 0.705(2) 0.1627(14) 0.6583(10) 0.063(5) Uani 1 1 d . U . . .
C18 C 0.669(2) 0.0794(14) 0.6566(12) 0.077(7) Uani 1 1 d . U . . .
H18A H 0.6057 0.0559 0.6273 0.115 Uiso 1 1 calc R U . . .
H18B H 0.7279 0.0591 0.6531 0.115 Uiso 1 1 calc R U . . .
H18C H 0.6495 0.0720 0.6882 0.115 Uiso 1 1 calc R U . . .
C19 C 0.801(2) 0.1944(16) 0.7036(11) 0.082(8) Uani 1 1 d . U . . .
H19A H 0.7782 0.1905 0.7349 0.123 Uiso 1 1 calc R U . . .
H19B H 0.8550 0.1689 0.7015 0.123 Uiso 1 1 calc R U . . .
H19C H 0.8317 0.2448 0.7042 0.123 Uiso 1 1 calc R U . . .
C20 C 0.736(3) 0.1675(17) 0.6080(11) 0.090(8) Uani 1 1 d . U . . .
H20A H 0.6717 0.1462 0.5792 0.135 Uiso 1 1 calc R U . . .
H20B H 0.7665 0.2175 0.6078 0.135 Uiso 1 1 calc R U . . .
H20C H 0.7898 0.1417 0.6050 0.135 Uiso 1 1 calc R U . . .
C21 C 0.221(3) 0.5647(19) 0.8752(13) 0.095(7) Uani 1 1 d . U . . .
C22 C 0.223(3) 0.5481(19) 0.9271(13) 0.109(9) Uani 1 1 d . U . . .
H22A H 0.2449 0.5045 0.9288 0.163 Uiso 1 1 calc R U . . .
H22B H 0.2744 0.5877 0.9537 0.163 Uiso 1 1 calc R U . . .
H22C H 0.1507 0.5412 0.9324 0.163 Uiso 1 1 calc R U . . .
C23 C 0.188(3) 0.630(2) 0.8724(15) 0.118(10) Uani 1 1 d . U . . .
H23A H 0.1868 0.6405 0.8387 0.178 Uiso 1 1 calc R U . . .
H23B H 0.1158 0.6231 0.8777 0.178 Uiso 1 1 calc R U . . .
H23C H 0.2394 0.6697 0.8989 0.178 Uiso 1 1 calc R U . . .
C24 C 0.134(3) 0.5021(19) 0.8370(13) 0.110(10) Uani 1 1 d . U . . .
H24A H 0.1553 0.4582 0.8385 0.165 Uiso 1 1 calc R U . . .
H24B H 0.0653 0.4973 0.8457 0.165 Uiso 1 1 calc R U . . .
H24C H 0.1265 0.5106 0.8025 0.165 Uiso 1 1 calc R U . . .
C25 C 0.150(2) 0.2449(15) 0.8447(10) 0.066(5) Uani 1 1 d . U . . .
C26 C 0.146(3) 0.2979(17) 0.8888(11) 0.091(9) Uani 1 1 d . U . . .
H26A H 0.1452 0.3429 0.8785 0.136 Uiso 1 1 calc R U . . .
H26B H 0.0810 0.2798 0.8996 0.136 Uiso 1 1 calc R U . . .
H26C H 0.2101 0.3058 0.9172 0.136 Uiso 1 1 calc R U . . .
C27 C 0.151(3) 0.1756(17) 0.8598(13) 0.097(9) Uani 1 1 d . U . . .
H27A H 0.1531 0.1411 0.8306 0.146 Uiso 1 1 calc R U . . .
H27B H 0.2149 0.1832 0.8882 0.146 Uiso 1 1 calc R U . . .
H27C H 0.0858 0.1572 0.8705 0.146 Uiso 1 1 calc R U . . .
C28 C 0.049(2) 0.229(2) 0.8009(11) 0.101(10) Uani 1 1 d . U . . .
H28A H 0.0530 0.1940 0.7723 0.151 Uiso 1 1 calc R U . . .
H28B H -0.0147 0.2095 0.8123 0.151 Uiso 1 1 calc R U . . .
H28C H 0.0444 0.2728 0.7898 0.151 Uiso 1 1 calc R U . . .
C29 C 0.081(2) 0.0981(15) 0.6078(10) 0.069(5) Uani 1 1 d . U . . .
C30 C 0.015(2) 0.1063(17) 0.5564(11) 0.090(9) Uani 1 1 d . U . . .
H30A H 0.0065 0.1545 0.5603 0.135 Uiso 1 1 calc R U . . .
H30B H 0.0525 0.0984 0.5300 0.135 Uiso 1 1 calc R U . . .
H30C H -0.0564 0.0714 0.5463 0.135 Uiso 1 1 calc R U . . .
C31 C 0.094(2) 0.0236(15) 0.6009(12) 0.081(7) Uani 1 1 d . U . . .
H31A H 0.1310 0.0159 0.5744 0.122 Uiso 1 1 calc R U . . .
H31B H 0.1354 0.0176 0.6332 0.122 Uiso 1 1 calc R U . . .
H31C H 0.0219 -0.0111 0.5906 0.122 Uiso 1 1 calc R U . . .
C32 C 0.022(2) 0.1092(18) 0.6495(11) 0.089(8) Uani 1 1 d . U . . .
H32A H 0.0142 0.1574 0.6543 0.133 Uiso 1 1 calc R U . . .
H32B H -0.0490 0.0743 0.6391 0.133 Uiso 1 1 calc R U . . .
H32C H 0.0644 0.1030 0.6817 0.133 Uiso 1 1 calc R U . . .
C33 C 0.176(2) 0.5648(17) 0.6552(12) 0.082(6) Uani 1 1 d . U . . .
C34 C 0.095(2) 0.5116(17) 0.6098(11) 0.084(8) Uani 1 1 d . U . . .
H34A H 0.0837 0.4638 0.6168 0.127 Uiso 1 1 calc R U . . .
H34B H 0.0268 0.5237 0.6035 0.127 Uiso 1 1 calc R U . . .
H34C H 0.1232 0.5126 0.5797 0.127 Uiso 1 1 calc R U . . .
C35 C 0.193(3) 0.6351(17) 0.6448(14) 0.112(10) Uani 1 1 d . U . . .
H35A H 0.2452 0.6699 0.6743 0.168 Uiso 1 1 calc R U . . .
H35B H 0.2206 0.6361 0.6146 0.168 Uiso 1 1 calc R U . . .
H35C H 0.1243 0.6472 0.6384 0.168 Uiso 1 1 calc R U . . .
C36 C 0.132(2) 0.563(2) 0.7026(13) 0.110(10) Uani 1 1 d . U . . .
H36A H 0.1205 0.5150 0.7095 0.165 Uiso 1 1 calc R U . . .
H36B H 0.1841 0.5975 0.7322 0.165 Uiso 1 1 calc R U . . .
H36C H 0.0633 0.5748 0.6963 0.165 Uiso 1 1 calc R U . . .
C37 C 0.387(3) -0.0253(18) 0.6676(14) 0.100(4) Uani 1 1 d . U . . .
C38 C 0.372(3) -0.0458(17) 0.6209(14) 0.092(6) Uani 1 1 d . U . . .
C39 C 0.353(3) -0.0759(19) 0.5659(14) 0.102(7) Uani 1 1 d . U . . .
C40 C 0.356(3) -0.015(2) 0.5379(12) 0.115(10) Uani 1 1 d . U . . .
H40A H 0.4266 0.0198 0.5507 0.173 Uiso 1 1 calc R U . . .
H40B H 0.3418 -0.0345 0.5012 0.173 Uiso 1 1 calc R U . . .
H40C H 0.2998 0.0071 0.5437 0.173 Uiso 1 1 calc R U . . .
C41 C 0.248(3) -0.1297(19) 0.5478(14) 0.110(10) Uani 1 1 d . U . . .
H41A H 0.2346 -0.1501 0.5113 0.165 Uiso 1 1 calc R U . . .
H41B H 0.2486 -0.1674 0.5669 0.165 Uiso 1 1 calc R U . . .
H41C H 0.1917 -0.1076 0.5531 0.165 Uiso 1 1 calc R U . . .
C42 C 0.441(3) -0.1137(18) 0.5609(14) 0.113(11) Uani 1 1 d . U . . .
H42A H 0.5118 -0.0786 0.5728 0.169 Uiso 1 1 calc R U . . .
H42B H 0.4374 -0.1495 0.5818 0.169 Uiso 1 1 calc R U . . .
H42C H 0.4280 -0.1369 0.5251 0.169 Uiso 1 1 calc R U . . .
C43 C 0.422(3) 0.1082(19) 0.8973(14) 0.104(4) Uani 1 1 d . U . . .
C44 C 0.443(4) 0.132(3) 0.9370(16) 0.149(10) Uani 1 1 d . U . . .
C45 C 0.456(5) 0.155(3) 0.992(2) 0.219(12) Uani 1 1 d D U . . .
C46 C 0.570(4) 0.186(3) 1.0224(18) 0.233(16) Uani 1 1 d D U . . .
H46A H 0.6080 0.2202 1.0058 0.349 Uiso 1 1 calc R U . . .
H46B H 0.5720 0.2103 1.0567 0.349 Uiso 1 1 calc R U . . .
H46C H 0.6048 0.1479 1.0251 0.349 Uiso 1 1 calc R U . . .
C47 C 0.401(4) 0.105(3) 1.0156(17) 0.219(12) Uani 1 1 d D U . . .
H47A H 0.4157 0.1266 1.0521 0.328 Uiso 1 1 calc R U . . .
H47B H 0.3228 0.0928 0.9997 0.328 Uiso 1 1 calc R U . . .
H47C H 0.4249 0.0624 1.0116 0.328 Uiso 1 1 calc R U . . .
C48 C 0.409(4) 0.219(3) 0.9975(17) 0.219(12) Uani 1 1 d D U . . .
H48A H 0.4441 0.2553 0.9815 0.328 Uiso 1 1 calc R U . . .
H48B H 0.3309 0.2028 0.9807 0.328 Uiso 1 1 calc R U . . .
H48C H 0.4205 0.2393 1.0338 0.328 Uiso 1 1 calc R U . . .
C49 C 0.122(2) 0.3014(15) 0.4749(11) 0.071(5) Uani 1 1 d . U . . .
C50 C 0.088(2) 0.2244(16) 0.4487(13) 0.098(9) Uani 1 1 d . U . . .
H50A H 0.1077 0.1963 0.4736 0.148 Uiso 1 1 calc R U . . .
H50B H 0.0101 0.2086 0.4335 0.148 Uiso 1 1 calc R U . . .
H50C H 0.1252 0.2179 0.4218 0.148 Uiso 1 1 calc R U . . .
C51 C 0.094(2) 0.3457(17) 0.4380(12) 0.107(11) Uani 1 1 d . U . . .
H51A H 0.1162 0.3958 0.4559 0.161 Uiso 1 1 calc R U . . .
H51B H 0.1304 0.3399 0.4110 0.161 Uiso 1 1 calc R U . . .
H51C H 0.0153 0.3305 0.4227 0.161 Uiso 1 1 calc R U . . .
C52 C 0.063(2) 0.3066(18) 0.5188(11) 0.091(9) Uani 1 1 d . U . . .
H52A H 0.0844 0.2767 0.5420 0.137 Uiso 1 1 calc R U . . .
H52B H 0.0840 0.3561 0.5378 0.137 Uiso 1 1 calc R U . . .
H52C H -0.0151 0.2901 0.5038 0.137 Uiso 1 1 calc R U . . .
C53 C 0.635(3) 0.072(2) 0.8071(13) 0.107(4) Uani 1 1 d . U . . .
C54 C 0.694(3) 0.058(2) 0.8416(15) 0.122(7) Uani 1 1 d . U . . .
C55 C 0.768(4) 0.035(3) 0.880(2) 0.159(11) Uani 1 1 d . U . . .
C56 C 0.882(4) 0.086(3) 0.8910(18) 0.21(2) Uani 1 1 d D U . . .
H56A H 0.9323 0.0716 0.9163 0.316 Uiso 1 1 calc R U . . .
H56B H 0.9054 0.0844 0.8594 0.316 Uiso 1 1 calc R U . . .
H56C H 0.8818 0.1347 0.9045 0.316 Uiso 1 1 calc R U . . .
C57 C 0.765(4) -0.041(2) 0.869(2) 0.21(2) Uani 1 1 d D U . . .
H57A H 0.8175 -0.0501 0.8965 0.320 Uiso 1 1 calc R U . . .
H57B H 0.6928 -0.0713 0.8659 0.320 Uiso 1 1 calc R U . . .
H57C H 0.7841 -0.0533 0.8364 0.320 Uiso 1 1 calc R U . . .
C58 C 0.737(4) 0.050(3) 0.9364(16) 0.203(18) Uani 1 1 d D U . . .
H58A H 0.7864 0.0347 0.9619 0.304 Uiso 1 1 calc R U . . .
H58B H 0.7456 0.1007 0.9478 0.304 Uiso 1 1 calc R U . . .
H58C H 0.6628 0.0225 0.9325 0.304 Uiso 1 1 calc R U . . .
C59 C 0.172(3) 0.0138(17) 0.7555(12) 0.096(4) Uani 1 1 d . U . . .
C60 C 0.077(3) -0.018(2) 0.7476(13) 0.113(8) Uani 1 1 d . U . . .
C61 C -0.047(3) -0.0566(18) 0.7334(13) 0.129(9) Uani 1 1 d D U . . .
C62 C -0.061(4) -0.109(2) 0.6831(14) 0.19(2) Uani 1 1 d D U . . .
H62A H -0.0555 -0.0828 0.6560 0.289 Uiso 1 1 calc R U . . .
H62B H -0.0052 -0.1336 0.6877 0.289 Uiso 1 1 calc R U . . .
H62C H -0.1326 -0.1440 0.6737 0.289 Uiso 1 1 calc R U . . .
C63 C -0.057(3) -0.100(2) 0.7746(14) 0.152(15) Uani 1 1 d D U . . .
H63A H -0.0484 -0.0681 0.8073 0.228 Uiso 1 1 calc R U . . .
H63B H -0.1283 -0.1352 0.7644 0.228 Uiso 1 1 calc R U . . .
H63C H -0.0009 -0.1248 0.7785 0.228 Uiso 1 1 calc R U . . .
C64 C -0.106(4) 0.001(3) 0.741(3) 0.23(2) Uani 1 1 d D U . . .
H64A H -0.0809 0.0269 0.7772 0.342 Uiso 1 1 calc R U . . .
H64B H -0.0891 0.0349 0.7195 0.342 Uiso 1 1 calc R U . . .
H64C H -0.1836 -0.0211 0.7320 0.342 Uiso 1 1 calc R U . . .
O101 O 0.3299(19) 0.1363(13) 0.4694(8) 0.118(7) Uani 1 1 d D U . . .
C101 C 0.238(3) 0.076(2) 0.4501(15) 0.149(16) Uani 1 1 d D U . . .
C102 C 0.402(2) -0.1215(11) 0.7997(9) 0.056(6) Uani 1 1 d D U . . .
O102 O 0.376(3) -0.0560(13) 0.8011(13) 0.065(11) Uani 0.48(2) 1 d D U P B 1
O12A O 0.428(6) -0.111(4) 0.8542(12) 0.089(14) Uani 0.26(2) 1 d D U P B 2
O12B O 0.472(5) -0.143(4) 0.771(2) 0.089(14) Uani 0.26(2) 1 d D U P B 3

loop_
_atom_site_aniso_label
_atom_site_aniso_U_11
_atom_site_aniso_U_22
_atom_site_aniso_U_33
_atom_site_aniso_U_23
_atom_site_aniso_U_13
_atom_site_aniso_U_12
Bi1 0.0551(7) 0.0707(7) 0.0778(8) 0.0242(6) 0.0197(6) 0.0208(6)
Bi2 0.0583(7) 0.0895(8) 0.0604(7) 0.0150(6) 0.0191(6) 0.0215(6)
Bi3 0.0504(6) 0.0672(7) 0.0584(6) 0.0086(5) 0.0107(5) 0.0162(5)
Bi4 0.0517(6) 0.0726(7) 0.0626(7) 0.0098(5) 0.0164(5) 0.0206(5)
Bi5 0.0465(6) 0.0748(7) 0.0543(6) 0.0182(5) 0.0099(5) 0.0193(5)
Bi6 0.0466(6) 0.0697(7) 0.0529(6) 0.0168(5) 0.0123(5) 0.0188(5)
Bi7 0.0478(6) 0.0702(7) 0.0569(6) 0.0106(5) 0.0121(5) 0.0166(5)
Bi8 0.0530(7) 0.0799(8) 0.0702(7) 0.0306(6) 0.0135(5) 0.0234(6)
Bi9 0.0618(7) 0.0700(7) 0.0849(8) 0.0123(6) 0.0199(6) 0.0224(6)
Ag1 0.104(2) 0.111(2) 0.0970(19) 0.0318(16) 0.0114(16) 0.0180(17)
Ag2 0.109(2) 0.108(2) 0.109(2) 0.0321(17) 0.0246(17) 0.0271(17)
Ag3 0.110(2) 0.107(3) 0.095(2) 0.0235(19) 0.0173(18) 0.035(2)
Ag3A 0.126(12) 0.089(10) 0.114(10) 0.044(9) 0.023(8) 0.041(11)
Ag4 0.129(2) 0.0965(19) 0.0994(19) 0.0278(15) 0.0375(17) 0.0346(17)
Ag5 0.0805(17) 0.0937(17) 0.0937(18) 0.0319(14) 0.0179(14) 0.0180(14)
Ag6 0.0949(18) 0.0968(18) 0.0836(17) 0.0319(14) 0.0201(14) 0.0347(15)
Ag7 0.0818(17) 0.0796(16) 0.1024(18) 0.0238(14) 0.0212(14) 0.0263(13)
Ag8 0.0810(16) 0.0794(16) 0.0851(16) 0.0218(13) 0.0220(13) 0.0112(13)
P1 0.059(4) 0.083(5) 0.068(4) 0.003(4) 0.011(4) 0.016(4)
P2 0.066(5) 0.089(5) 0.089(5) 0.002(4) 0.023(4) 0.026(4)
P3 0.046(4) 0.064(4) 0.069(4) 0.014(3) 0.013(3) 0.009(3)
P4 0.055(4) 0.081(5) 0.080(5) 0.021(4) 0.016(3) 0.029(4)
P5 0.054(4) 0.086(5) 0.062(4) 0.024(4) 0.008(3) 0.022(4)
P6 0.057(4) 0.081(5) 0.065(4) 0.027(4) 0.021(3) 0.025(4)
P7 0.054(4) 0.072(4) 0.060(4) 0.016(4) 0.015(3) 0.015(3)
P8 0.058(4) 0.071(4) 0.058(4) 0.016(3) 0.016(3) 0.025(3)
P9 0.053(4) 0.092(5) 0.060(4) 0.016(3) 0.011(3) 0.023(3)
P10 0.059(4) 0.089(4) 0.058(4) 0.018(3) 0.019(3) 0.018(3)
O1 0.050(7) 0.069(6) 0.060(8) 0.021(5) 0.011(5) 0.022(5)
O2 0.056(7) 0.072(6) 0.062(8) 0.013(6) 0.010(5) 0.027(5)
O3 0.056(6) 0.059(6) 0.055(5) 0.012(5) 0.007(5) 0.017(5)
O4 0.054(7) 0.082(8) 0.059(5) 0.018(5) 0.009(5) 0.022(6)
O5 0.050(7) 0.072(7) 0.056(5) 0.013(5) 0.010(5) 0.022(6)
O6 0.044(6) 0.073(8) 0.059(5) 0.020(5) 0.013(5) 0.015(6)
O7 0.035(9) 0.155(18) 0.076(9) 0.043(9) 0.012(8) 0.009(11)
O8 0.060(8) 0.091(8) 0.066(6) 0.015(5) 0.021(6) 0.005(6)
O9 0.059(9) 0.084(8) 0.086(10) 0.038(7) 0.024(7) 0.040(8)
O10 0.065(11) 0.133(16) 0.056(10) 0.014(9) 0.007(8) 0.007(12)
O11 0.052(7) 0.080(8) 0.062(5) 0.017(5) 0.009(5) 0.018(6)
O12 0.060(8) 0.084(7) 0.085(10) 0.029(6) -0.001(7) 0.020(7)
O13 0.052(8) 0.106(12) 0.082(8) 0.038(7) 0.017(7) 0.043(8)
O14 0.047(7) 0.076(6) 0.067(6) 0.013(5) 0.013(5) 0.019(6)
O15 0.065(9) 0.080(9) 0.093(7) 0.020(7) 0.011(6) 0.029(8)
O16 0.082(9) 0.095(13) 0.111(9) 0.027(9) 0.044(8) 0.037(9)
O17 0.054(8) 0.094(6) 0.068(6) 0.006(6) 0.010(7) 0.022(6)
O18 0.090(12) 0.093(11) 0.143(14) -0.012(12) -0.008(13) 0.033(10)
O19 0.055(7) 0.068(7) 0.068(8) 0.011(7) 0.016(7) 0.009(6)
O20 0.059(7) 0.074(6) 0.064(9) 0.013(6) 0.017(5) 0.015(5)
O21 0.063(9) 0.092(9) 0.062(6) 0.011(6) 0.012(6) 0.021(7)
O22 0.069(11) 0.086(6) 0.074(8) 0.008(6) 0.027(8) 0.014(8)
O23 0.067(7) 0.089(7) 0.081(9) 0.024(6) 0.031(6) 0.023(6)
O24 0.057(7) 0.104(6) 0.073(9) 0.025(7) 0.010(6) 0.010(5)
O25 0.063(7) 0.080(8) 0.083(8) 0.011(6) 0.010(5) 0.029(6)
O26 0.049(10) 0.101(10) 0.073(7) 0.024(7) 0.025(7) 0.020(9)
O27 0.072(9) 0.069(6) 0.099(10) 0.030(7) 0.041(8) 0.031(6)
O28 0.053(7) 0.096(9) 0.062(8) 0.023(6) 0.011(6) 0.031(6)
O29 0.066(9) 0.103(6) 0.062(8) 0.013(6) 0.009(6) 0.017(6)
O30 0.055(7) 0.090(9) 0.067(8) 0.016(7) 0.012(6) 0.023(6)
O31 0.085(12) 0.112(14) 0.083(12) -0.004(11) 0.021(10) 0.036(12)
O32 0.079(10) 0.085(10) 0.079(8) 0.017(8) 0.010(6) 0.015(9)
O33 0.052(7) 0.085(6) 0.063(6) 0.013(5) 0.011(6) 0.021(5)
O34 0.056(8) 0.074(9) 0.083(8) 0.005(8) 0.018(7) 0.021(8)
O35 0.053(7) 0.069(5) 0.065(7) 0.015(5) 0.009(5) 0.017(5)
O36 0.050(7) 0.086(9) 0.074(7) 0.024(6) 0.017(6) 0.017(7)
C1 0.063(9) 0.086(13) 0.072(14) -0.005(11) 0.009(8) 0.010(10)
C2 0.08(2) 0.11(2) 0.081(17) 0.007(16) -0.001(12) 0.024(19)
C3 0.073(17) 0.079(13) 0.11(2) -0.015(13) -0.004(17) 0.026(12)
C4 0.068(14) 0.10(2) 0.089(18) -0.006(16) 0.009(15) 0.034(17)
C5 0.060(12) 0.108(16) 0.076(15) 0.033(10) 0.015(8) 0.036(10)
C6 0.08(2) 0.15(2) 0.07(2) 0.054(16) 0.022(15) 0.047(16)
C7 0.064(18) 0.13(2) 0.093(19) 0.038(15) 0.030(15) 0.041(16)
C8 0.075(18) 0.126(18) 0.09(2) 0.022(14) -0.014(13) 0.042(14)
C9 0.055(9) 0.085(12) 0.070(13) 0.034(11) 0.019(8) 0.014(10)
C10 0.074(19) 0.078(14) 0.11(2) 0.042(15) 0.021(17) 0.020(13)
C11 0.048(12) 0.10(2) 0.090(13) 0.033(14) 0.004(11) 0.016(14)
C12 0.044(14) 0.077(15) 0.092(15) 0.035(13) 0.014(12) 0.019(13)
C13 0.052(10) 0.078(13) 0.061(13) 0.021(10) 0.017(8) 0.019(10)
C14 0.053(12) 0.11(2) 0.079(14) 0.052(13) 0.022(11) 0.021(15)
C15 0.058(15) 0.099(16) 0.091(19) 0.054(15) 0.025(14) 0.033(14)
C16 0.10(2) 0.086(14) 0.11(2) 0.011(14) 0.039(17) 0.034(16)
C17 0.053(10) 0.072(11) 0.065(12) 0.013(12) 0.018(8) 0.019(9)
C18 0.058(17) 0.069(10) 0.10(2) 0.003(13) 0.024(15) 0.020(10)
C19 0.044(12) 0.096(18) 0.092(14) -0.009(16) 0.011(11) 0.020(12)
C20 0.10(2) 0.11(2) 0.086(14) 0.024(16) 0.051(14) 0.056(19)
C21 0.085(11) 0.110(17) 0.097(15) 0.000(14) 0.041(12) 0.041(10)
C22 0.10(2) 0.12(3) 0.110(16) 0.015(17) 0.049(15) 0.03(2)
C23 0.11(2) 0.14(2) 0.12(3) 0.016(19) 0.04(2) 0.070(19)
C24 0.073(13) 0.14(2) 0.112(19) 0.009(18) 0.054(16) 0.003(16)
C25 0.056(8) 0.083(12) 0.058(12) 0.015(9) 0.015(8) 0.018(9)
C26 0.09(2) 0.110(18) 0.071(15) 0.008(14) 0.041(13) 0.013(18)
C27 0.08(2) 0.101(16) 0.12(2) 0.047(16) 0.040(18) 0.023(16)
C28 0.055(10) 0.15(3) 0.073(16) 0.025(16) 0.003(12) 0.010(17)
C29 0.056(10) 0.080(9) 0.066(12) 0.016(12) 0.019(7) 0.007(9)
C30 0.059(16) 0.10(2) 0.082(14) 0.024(16) -0.001(11) -0.013(15)
C31 0.061(18) 0.082(10) 0.09(2) 0.000(14) 0.015(15) 0.008(10)
C32 0.054(16) 0.12(2) 0.088(16) 0.004(17) 0.027(14) 0.023(15)
C33 0.062(11) 0.094(15) 0.096(15) 0.021(13) 0.019(8) 0.037(11)
C34 0.052(13) 0.114(18) 0.093(16) 0.036(14) 0.012(11) 0.034(14)
C35 0.11(3) 0.097(15) 0.14(3) 0.027(17) 0.01(2) 0.064(15)
C36 0.063(19) 0.17(3) 0.102(16) 0.017(18) 0.024(14) 0.05(2)
C37 0.107(13) 0.093(8) 0.103(7) 0.027(8) 0.023(5) 0.035(9)
C38 0.098(18) 0.079(8) 0.098(7) 0.020(10) 0.025(8) 0.024(11)
C39 0.090(15) 0.105(14) 0.111(11) 0.005(10) 0.045(17) 0.024(12)
C40 0.13(3) 0.13(2) 0.075(16) 0.002(16) 0.02(2) 0.032(19)
C41 0.075(14) 0.14(2) 0.11(2) -0.008(17) 0.029(16) 0.031(14)
C42 0.068(16) 0.11(2) 0.13(3) -0.027(19) 0.005(18) 0.011(15)
C43 0.115(13) 0.101(13) 0.086(7) 0.026(8) 0.020(5) 0.017(10)
C44 0.18(2) 0.16(2) 0.082(8) 0.032(10) 0.029(11) 0.00(2)
C45 0.27(3) 0.25(3) 0.091(10) -0.004(15) 0.055(15) 0.00(2)
C46 0.27(3) 0.27(5) 0.09(2) 0.01(3) 0.02(2) 0.00(2)
C47 0.27(3) 0.25(3) 0.091(10) -0.004(15) 0.055(15) 0.00(2)
C48 0.27(3) 0.25(3) 0.091(10) -0.004(15) 0.055(15) 0.00(2)
C49 0.059(8) 0.081(12) 0.071(14) 0.035(10) 0.009(8) 0.013(10)
C50 0.065(17) 0.088(13) 0.13(2) 0.012(13) 0.018(16) 0.010(12)
C51 0.062(16) 0.12(2) 0.11(2) 0.079(19) -0.020(16) -0.022(17)
C52 0.049(12) 0.13(2) 0.066(15) 0.010(14) -0.001(12) -0.011(17)
C53 0.123(9) 0.114(12) 0.092(11) 0.038(7) 0.023(5) 0.048(10)
C54 0.113(11) 0.138(19) 0.120(14) 0.046(11) 0.010(10) 0.056(13)
C55 0.142(15) 0.17(2) 0.17(2) 0.07(2) -0.006(19) 0.064(18)
C56 0.14(2) 0.24(4) 0.22(4) 0.13(4) -0.05(2) 0.03(3)
C57 0.25(5) 0.17(3) 0.24(4) 0.10(3) 0.02(4) 0.10(3)
C58 0.22(4) 0.24(5) 0.14(2) 0.09(3) -0.02(3) 0.08(4)
C59 0.106(7) 0.085(9) 0.085(10) 0.016(9) 0.023(5) 0.009(9)
C60 0.118(10) 0.112(18) 0.084(16) 0.032(15) 0.028(9) -0.020(12)
C61 0.125(13) 0.12(2) 0.13(2) 0.042(15) 0.05(2) -0.016(15)
C62 0.23(4) 0.15(3) 0.11(2) 0.005(19) 0.02(3) -0.07(3)
C63 0.15(3) 0.14(3) 0.12(2) 0.05(2) 0.04(3) -0.05(2)
C64 0.15(3) 0.18(4) 0.34(6) 0.06(3) 0.03(4) 0.04(3)
O101 0.115(18) 0.138(16) 0.069(7) -0.032(9) 0.016(9) 0.022(10)
C101 0.16(3) 0.14(3) 0.09(2) -0.017(18) -0.02(2) 0.003(19)
C102 0.071(17) 0.044(13) 0.065(14) 0.021(12) 0.033(13) 0.020(12)
O102 0.09(3) 0.030(16) 0.07(2) 0.011(17) 0.01(2) 0.014(17)
O12A 0.10(3) 0.11(3) 0.058(15) -0.02(3) 0.02(2) 0.06(3)
O12B 0.10(3) 0.11(3) 0.058(15) -0.02(3) 0.02(2) 0.06(3)

loop_
_atom_type_symbol
_atom_type_description
_atom_type_scat_dispersion_real
_atom_type_scat_dispersion_imag
_atom_type_scat_source
C C 0.0033 0.0016 'International Tables Vol C Tables 4.2.6.8 and 6.1.1.4'
H H 0.0000 0.0000 'International Tables Vol C Tables 4.2.6.8 and 6.1.1.4'
O O 0.0106 0.0060 'International Tables Vol C Tables 4.2.6.8 and 6.1.1.4'
P P 0.1023 0.0942 'International Tables Vol C Tables 4.2.6.8 and 6.1.1.4'
Ag Ag -0.8971 1.1015 'International Tables Vol C Tables 4.2.6.8 and 6.1.1.4'
Bi Bi -4.1077 10.2566 'International Tables Vol C Tables 4.2.6.8 and 6.1.1.4'

loop_
_geom_angle_atom_site_label_1
_geom_angle_atom_site_label_2
_geom_angle_atom_site_label_3
_geom_angle
O5 Bi1 O6 83.2(6)
O5 Bi1 O4 71.2(6)
O6 Bi1 O4 71.2(6)
O5 Bi1 O3 69.7(5)
O6 Bi1 O3 68.8(5)
O4 Bi1 O3 126.2(5)
O5 Bi1 Bi3 33.1(4)
O6 Bi1 Bi3 79.0(4)
O4 Bi1 Bi3 38.5(4)
O3 Bi1 Bi3 98.8(3)
O5 Bi1 Bi5 78.6(4)
O6 Bi1 Bi5 31.2(4)
O4 Bi1 Bi5 99.0(4)
O3 Bi1 Bi5 38.0(3)
Bi3 Bi1 Bi5 91.81(4)
O5 Bi1 Bi4 80.9(4)
O6 Bi1 Bi4 30.6(4)
O4 Bi1 Bi4 41.4(4)
O3 Bi1 Bi4 96.7(3)
Bi3 Bi1 Bi4 61.18(3)
Bi5 Bi1 Bi4 61.09(3)
O5 Bi1 Bi6 30.4(4)
O6 Bi1 Bi6 77.7(4)
O4 Bi1 Bi6 97.7(4)
O3 Bi1 Bi6 39.7(3)
Bi3 Bi1 Bi6 62.10(3)
Bi5 Bi1 Bi6 59.01(3)
Bi4 Bi1 Bi6 91.11(3)
O4 Bi2 O30 88.5(6)
O4 Bi2 O24 88.7(6)
O30 Bi2 O24 79.6(7)
O4 Bi2 O33 76.0(6)
O30 Bi2 O33 80.8(6)
O24 Bi2 O33 155.4(6)
O4 Bi2 O17 82.3(6)
O30 Bi2 O17 160.3(6)
O24 Bi2 O17 117.4(6)
O33 Bi2 O17 80.1(6)
O4 Bi2 P10 73.0(5)
O30 Bi2 P10 102.0(5)
O24 Bi2 P10 27.8(5)
O33 Bi2 P10 148.8(4)
O17 Bi2 P10 92.0(4)
O4 Bi2 Bi4 39.7(4)
O30 Bi2 Bi4 127.9(4)
O24 Bi2 Bi4 92.2(4)
O33 Bi2 Bi4 88.1(4)
O17 Bi2 Bi4 46.7(4)
P10 Bi2 Bi4 65.38(14)
O5 Bi3 O2 95.8(6)
O5 Bi3 O4 75.3(6)
O2 Bi3 O4 71.4(6)
O5 Bi3 O28 79.5(6)
O2 Bi3 O28 152.0(6)
O4 Bi3 O28 80.7(6)
O5 Bi3 O33 142.1(6)
O2 Bi3 O33 89.7(6)
O4 Bi3 O33 71.0(6)
O28 Bi3 O33 78.3(6)
O5 Bi3 O35 69.4(6)
O2 Bi3 O35 79.7(6)
O4 Bi3 O35 131.3(6)
O28 Bi3 O35 122.9(5)
O33 Bi3 O35 148.1(6)
O5 Bi3 Bi1 32.3(4)
O2 Bi3 Bi1 88.3(4)
O4 Bi3 Bi1 43.5(4)
O28 Bi3 Bi1 72.9(4)
O33 Bi3 Bi1 110.9(4)
O35 Bi3 Bi1 98.9(4)
O5 Bi3 Bi4 79.8(4)
O2 Bi3 Bi4 32.4(4)
O4 Bi3 Bi4 39.9(4)
O28 Bi3 Bi4 120.4(4)
O33 Bi3 Bi4 85.4(4)
O35 Bi3 Bi4 100.2(4)
Bi1 Bi3 Bi4 60.49(3)
O6 Bi4 O2 93.9(6)
O6 Bi4 O14 74.3(6)
O2 Bi4 O14 81.0(6)
O6 Bi4 O4 72.2(6)
O2 Bi4 O4 69.3(6)
O14 Bi4 O4 132.9(5)
O6 Bi4 O23 91.9(6)
O2 Bi4 O23 133.8(6)
O14 Bi4 O23 144.1(6)
O4 Bi4 O23 69.1(6)
O6 Bi4 O17 145.2(6)
O2 Bi4 O17 82.6(6)
O14 Bi4 O17 138.2(6)
O4 Bi4 O17 74.2(5)
O23 Bi4 O17 67.5(6)
O6 Bi4 Bi1 30.5(4)
O2 Bi4 Bi1 87.5(4)
O14 Bi4 Bi1 102.7(4)
O4 Bi4 Bi1 42.5(4)
O23 Bi4 Bi1 75.1(4)
O17 Bi4 Bi1 114.7(4)
O6 Bi4 Bi2 102.0(4)
O2 Bi4 Bi2 83.6(4)
O14 Bi4 Bi2 163.8(4)
O4 Bi4 Bi2 34.4(4)
O23 Bi4 Bi2 50.4(4)
O17 Bi4 Bi2 43.2(4)
Bi1 Bi4 Bi2 71.62(3)
O6 Bi4 Bi3 76.4(4)
O2 Bi4 Bi3 33.8(4)
O14 Bi4 Bi3 103.7(4)
O4 Bi4 Bi3 36.4(4)
O23 Bi4 Bi3 105.0(4)
O17 Bi4 Bi3 82.1(4)
Bi1 Bi4 Bi3 58.33(3)
Bi2 Bi4 Bi3 60.30(3)
O6 Bi5 O1 94.1(6)
O6 Bi5 O3 77.1(6)
O1 Bi5 O3 72.1(6)
O6 Bi5 O20 79.4(6)
O1 Bi5 O20 152.2(6)
O3 Bi5 O20 80.1(6)
O6 Bi5 O11 142.8(6)
O1 Bi5 O11 92.4(6)
O3 Bi5 O11 70.3(5)
O20 Bi5 O11 77.9(5)
O6 Bi5 O14 69.8(6)
O1 Bi5 O14 80.4(6)
O3 Bi5 O14 134.8(5)
O20 Bi5 O14 121.2(5)
O11 Bi5 O14 147.4(5)
O6 Bi5 Bi6 79.1(4)
O1 Bi5 Bi6 33.6(4)
O3 Bi5 Bi6 39.5(4)
O20 Bi5 Bi6 119.0(4)
O11 Bi5 Bi6 86.6(4)
O14 Bi5 Bi6 103.1(4)
O6 Bi5 Bi1 30.9(4)
O1 Bi5 Bi1 88.4(4)
O3 Bi5 Bi1 46.8(4)
O20 Bi5 Bi1 72.1(4)
O11 Bi5 Bi1 113.0(4)
O14 Bi5 Bi1 98.7(4)
Bi6 Bi5 Bi1 60.88(3)
O6 Bi5 Bi7 106.5(4)
O1 Bi5 Bi7 84.2(4)
O3 Bi5 Bi7 32.8(4)
O20 Bi5 Bi7 72.1(4)
O11 Bi5 Bi7 38.0(4)
O14 Bi5 Bi7 163.8(4)
Bi6 Bi5 Bi7 60.88(3)
Bi1 Bi5 Bi7 75.81(3)
O5 Bi6 O1 95.4(6)
O5 Bi6 O3 75.7(6)
O1 Bi6 O3 70.7(6)
O5 Bi6 O27 87.1(6)
O1 Bi6 O27 141.8(6)
O3 Bi6 O27 73.1(6)
O5 Bi6 O35 72.2(6)
O1 Bi6 O35 78.8(6)
O3 Bi6 O35 132.7(6)
O27 Bi6 O35 137.0(6)
O5 Bi6 O8 146.8(6)
O1 Bi6 O8 85.2(6)
O3 Bi6 O8 73.2(5)
O27 Bi6 O8 73.0(6)
O35 Bi6 O8 139.7(6)
O5 Bi6 Bi5 79.1(4)
O1 Bi6 Bi5 34.1(4)
O3 Bi6 Bi5 37.6(4)
O27 Bi6 Bi5 110.7(4)
O35 Bi6 Bi5 101.9(4)
O8 Bi6 Bi5 83.3(4)
O5 Bi6 Bi1 29.7(4)
O1 Bi6 Bi1 88.2(4)
O3 Bi6 Bi1 46.4(4)
O27 Bi6 Bi1 75.4(4)
O35 Bi6 Bi1 98.8(4)
O8 Bi6 Bi1 117.5(4)
Bi5 Bi6 Bi1 60.11(3)
O3 Bi7 O19 88.8(6)
O3 Bi7 O11 78.1(6)
O19 Bi7 O11 82.2(6)
O3 Bi7 O25 86.4(6)
O19 Bi7 O25 83.8(6)
O11 Bi7 O25 159.2(6)
O3 Bi7 O8 80.8(6)
O19 Bi7 O8 163.8(6)
O11 Bi7 O8 83.6(6)
O25 Bi7 O8 107.7(6)
O3 Bi7 O101 164.0(7)
O19 Bi7 O101 85.8(7)
O11 Bi7 O101 86.3(7)
O25 Bi7 O101 107.9(7)
O8 Bi7 O101 100.9(7)
O3 Bi7 Bi5 34.9(4)
O19 Bi7 Bi5 79.5(4)
O11 Bi7 Bi5 43.8(4)
O25 Bi7 Bi5 118.3(5)
O8 Bi7 Bi5 85.0(4)
O101 Bi7 Bi5 129.1(5)
O1 Bi8 O36 85.8(6)
O1 Bi8 O13 86.2(6)
O36 Bi8 O13 91.7(7)
O1 Bi8 O9 80.8(6)
O36 Bi8 O9 83.7(6)
O13 Bi8 O9 166.5(6)
O1 Bi8 O12 80.5(6)
O36 Bi8 O12 165.3(6)
O13 Bi8 O12 82.1(7)
O9 Bi8 O12 99.3(7)
O2 Bi9 O15 88.4(7)
O2 Bi9 O34 85.7(6)
O15 Bi9 O34 92.0(7)
O2 Bi9 O16 78.7(7)
O15 Bi9 O16 79.7(7)
O34 Bi9 O16 162.5(7)
O2 Bi9 O32 81.5(6)
O15 Bi9 O32 168.0(7)
O34 Bi9 O32 80.9(7)
O16 Bi9 O32 104.3(7)
C43 Ag1 C59 166.3(13)
C43 Ag1 Ag2 49.4(10)
C59 Ag1 Ag2 124.6(10)
C43 Ag1 Ag8 118.1(9)
C59 Ag1 Ag8 48.7(9)
Ag2 Ag1 Ag8 103.42(12)
C43 Ag1 Ag5 46.9(9)
C59 Ag1 Ag5 119.7(9)
Ag2 Ag1 Ag5 58.88(10)
Ag8 Ag1 Ag5 71.26(9)
C43 Ag1 Ag4 129.7(10)
C59 Ag1 Ag4 43.8(10)
Ag2 Ag1 Ag4 81.10(12)
Ag8 Ag1 Ag4 58.46(9)
Ag5 Ag1 Ag4 104.06(11)
C53 Ag2 C43 157.1(14)
C53 Ag2 C54 29.0(11)
C43 Ag2 C54 146.5(14)
C53 Ag2 Ag1 139.9(10)
C43 Ag2 Ag1 49.1(10)
C54 Ag2 Ag1 164.2(10)
C53 Ag2 Ag5 110.5(9)
C43 Ag2 Ag5 49.7(9)
C54 Ag2 Ag5 124.9(10)
Ag1 Ag2 Ag5 64.48(10)
C53 Ag2 Ag6 43.0(9)
C43 Ag2 Ag6 119.5(9)
C54 Ag2 Ag6 68.5(9)
Ag1 Ag2 Ag6 107.64(12)
Ag5 Ag2 Ag6 69.82(10)
C53 Ag2 Ag3 44.5(10)
C43 Ag2 Ag3 145.9(10)
C54 Ag2 Ag3 66.8(9)
Ag1 Ag2 Ag3 98.31(13)
Ag5 Ag2 Ag3 112.58(14)
Ag6 Ag2 Ag3 53.92(11)
C37 Ag3 C53 161.6(13)
C37 Ag3 Ag6 114.3(9)
C53 Ag3 Ag6 47.6(9)
C37 Ag3 Ag4 49.7(10)
C53 Ag3 Ag4 123.2(10)
Ag6 Ag3 Ag4 100.67(19)
C37 Ag3 Ag2 130.2(10)
C53 Ag3 Ag2 44.1(10)
Ag6 Ag3 Ag2 61.99(12)
Ag4 Ag3 Ag2 80.97(14)
C37 Ag3 Ag7 44.8(9)
C53 Ag3 Ag7 117.0(9)
Ag6 Ag3 Ag7 69.56(13)
Ag4 Ag3 Ag7 58.73(11)
Ag2 Ag3 Ag7 107.62(17)
C37 Ag3A C53 118(2)
C37 Ag3A Ag4 40.3(11)
C53 Ag3A Ag4 93.7(17)
C59 Ag4 C37 161.3(13)
C59 Ag4 Ag3 144.2(9)
C37 Ag4 Ag3 49.3(10)
C59 Ag4 Ag8 48.1(9)
C37 Ag4 Ag8 121.0(9)
Ag3 Ag4 Ag8 112.22(16)
C59 Ag4 Ag7 117.6(9)
C37 Ag4 Ag7 49.0(9)
Ag3 Ag4 Ag7 66.92(12)
Ag8 Ag4 Ag7 72.00(9)
C59 Ag4 Ag1 45.3(9)
C37 Ag4 Ag1 147.8(10)
Ag3 Ag4 Ag1 99.58(13)
Ag8 Ag4 Ag1 57.05(9)
Ag7 Ag4 Ag1 117.33(12)
C59 Ag4 Ag3A 153.0(11)
C37 Ag4 Ag3A 44.4(11)
Ag8 Ag4 Ag3A 127.5(7)
Ag7 Ag4 Ag3A 75.1(5)
Ag1 Ag4 Ag3A 108.0(7)
C43 Ag5 O29 142.4(11)
C43 Ag5 O24 122.1(11)
O29 Ag5 O24 93.1(7)
C43 Ag5 Ag2 47.9(10)
O29 Ag5 Ag2 98.2(5)
O24 Ag5 Ag2 168.2(5)
C43 Ag5 Ag1 45.0(10)
O29 Ag5 Ag1 136.6(5)
O24 Ag5 Ag1 112.2(5)
Ag2 Ag5 Ag1 56.65(10)
C53 Ag6 O26 150.4(11)
C53 Ag6 O29 125.2(11)
O26 Ag6 O29 84.0(7)
C53 Ag6 Ag3 50.6(11)
O26 Ag6 Ag3 107.9(5)
O29 Ag6 Ag3 148.3(5)
C53 Ag6 Ag2 45.1(10)
O26 Ag6 Ag2 152.6(5)
O29 Ag6 Ag2 91.6(5)
Ag3 Ag6 Ag2 64.09(11)
C37 Ag7 O21 136.8(11)
C37 Ag7 O25 124.1(10)
O21 Ag7 O25 96.4(6)
C37 Ag7 C38 27.7(10)
O21 Ag7 C38 138.5(9)
O25 Ag7 C38 103.8(9)
C37 Ag7 Ag4 46.9(10)
O21 Ag7 Ag4 93.6(5)
O25 Ag7 Ag4 169.7(4)
C38 Ag7 Ag4 69.6(8)
C37 Ag7 Ag3 42.7(9)
O21 Ag7 Ag3 134.1(4)
O25 Ag7 Ag3 116.1(4)
C38 Ag7 Ag3 66.0(8)
Ag4 Ag7 Ag3 54.35(10)
C59 Ag8 O22 148.4(10)
C59 Ag8 O21 127.5(10)
O22 Ag8 O21 82.5(7)
C59 Ag8 Ag1 49.2(9)
O22 Ag8 Ag1 110.8(5)
O21 Ag8 Ag1 150.4(4)
C59 Ag8 Ag4 46.9(10)
O22 Ag8 Ag4 156.6(5)
O21 Ag8 Ag4 92.6(4)
Ag1 Ag8 Ag4 64.49(10)
O31 P1 O32 113.2(13)
O31 P1 O33 112.5(12)
O32 P1 O33 110.0(11)
O31 P1 C1 108.4(13)
O32 P1 C1 108.2(14)
O33 P1 C1 104.1(12)
O17 P2 O16 109.6(11)
O17 P2 O18 113.1(12)
O16 P2 O18 109.5(15)
O17 P2 C21 110.2(15)
O16 P2 C21 107.9(15)
O18 P2 C21 106.5(15)
O34 P3 O35 110.0(11)
O34 P3 O36 112.3(11)
O35 P3 O36 111.9(10)
O34 P3 C9 106.7(12)
O35 P3 C9 110.3(12)
O36 P3 C9 105.5(11)
O13 P4 O14 111.8(11)
O13 P4 O15 113.3(12)
O14 P4 O15 113.3(11)
O13 P4 C33 105.8(13)
O14 P4 C33 106.8(13)
O15 P4 C33 105.0(13)
O12 P5 O10 113.0(12)
O12 P5 O11 110.6(10)
O10 P5 O11 111.2(11)
O12 P5 C49 109.7(12)
O10 P5 C49 107.6(12)
O11 P5 C49 104.3(11)
O8 P6 O9 109.4(11)
O8 P6 O7 112.3(11)
O9 P6 O7 110.1(12)
O8 P6 C13 107.1(12)
O9 P6 C13 110.3(12)
O7 P6 C13 107.6(12)
O20 P7 O21 111.0(11)
O20 P7 O19 114.3(10)
O21 P7 O19 108.6(10)
O20 P7 C29 106.9(12)
O21 P7 C29 110.2(12)
O19 P7 C29 105.7(11)
O27 P8 O26 112.9(11)
O27 P8 O25 107.7(11)
O26 P8 O25 108.7(11)
O27 P8 C17 105.8(12)
O26 P8 C17 112.8(11)
O25 P8 C17 108.7(11)
O30 P9 O29 108.1(11)
O30 P9 O28 114.7(11)
O29 P9 O28 114.0(11)
O30 P9 C5 102.9(12)
O29 P9 C5 109.4(13)
O28 P9 C5 107.1(12)
O22 P10 O23 112.8(11)
O22 P10 O24 108.5(12)
O23 P10 O24 107.6(12)
O22 P10 C25 113.2(12)
O23 P10 C25 106.5(12)
O24 P10 C25 108.0(12)
O22 P10 Bi2 117.5(8)
O23 P10 Bi2 63.6(8)
O24 P10 Bi2 45.0(8)
C25 P10 Bi2 128.0(9)
Bi8 O1 Bi6 120.4(7)
Bi8 O1 Bi5 120.1(7)
Bi6 O1 Bi5 112.3(7)
Bi9 O2 Bi4 120.8(7)
Bi9 O2 Bi3 120.1(8)
Bi4 O2 Bi3 113.8(7)
Bi7 O3 Bi5 112.3(7)
Bi7 O3 Bi6 109.8(7)
Bi5 O3 Bi6 102.9(6)
Bi7 O3 Bi1 137.4(7)
Bi5 O3 Bi1 95.2(6)
Bi6 O3 Bi1 93.9(5)
Bi2 O4 Bi3 113.9(7)
Bi2 O4 Bi4 106.0(7)
Bi3 O4 Bi4 103.6(6)
Bi2 O4 Bi1 134.8(8)
Bi3 O4 Bi1 97.9(6)
Bi4 O4 Bi1 96.1(6)
Bi1 O5 Bi3 114.6(7)
Bi1 O5 Bi6 120.0(7)
Bi3 O5 Bi6 121.3(8)
Bi1 O6 Bi4 118.8(7)
Bi1 O6 Bi5 117.9(7)
Bi4 O6 Bi5 120.9(7)
P6 O8 Bi7 159.0(11)
P6 O8 Bi6 103.0(9)
Bi7 O8 Bi6 91.1(5)
P6 O9 Bi8 127.4(10)
P5 O11 Bi7 137.7(10)
P5 O11 Bi5 105.9(9)
Bi7 O11 Bi5 98.2(6)
P5 O12 Bi8 143.5(11)
P4 O13 Bi8 137.3(10)
P4 O14 Bi4 132.7(10)
P4 O14 Bi5 122.8(9)
Bi4 O14 Bi5 94.7(6)
P4 O15 Bi9 139.9(11)
P2 O16 Bi9 118.1(12)
P2 O17 Bi2 163.7(11)
P2 O17 Bi4 100.6(9)
Bi2 O17 Bi4 90.1(6)
P7 O19 Bi7 127.5(10)
P7 O20 Bi5 130.7(10)
P7 O21 Ag7 114.6(10)
P7 O21 Ag8 133.1(10)
Ag7 O21 Ag8 94.0(7)
P10 O22 Ag8 135.7(12)
P10 O23 Bi4 138.8(11)
P10 O24 Bi2 107.2(10)
P10 O24 Ag5 113.6(11)
Bi2 O24 Ag5 119.5(8)
P8 O25 Bi7 119.2(10)
P8 O25 Ag7 101.4(10)
Bi7 O25 Ag7 114.0(7)
P8 O26 Ag6 137.5(11)
P8 O27 Bi6 140.1(10)
P9 O28 Bi3 129.6(9)
P9 O29 Ag5 115.0(10)
P9 O29 Ag6 133.3(11)
Ag5 O29 Ag6 92.9(7)
P9 O30 Bi2 125.4(10)
P1 O32 Bi9 136.6(11)
P1 O33 Bi2 136.9(10)
P1 O33 Bi3 110.0(9)
Bi2 O33 Bi3 98.0(6)
P3 O34 Bi9 140.2(11)
P3 O35 Bi6 133.1(10)
P3 O35 Bi3 123.8(9)
Bi6 O35 Bi3 97.0(6)
P3 O36 Bi8 141.2(11)
C2 C1 C4 112(3)
C2 C1 C3 107(3)
C4 C1 C3 110(3)
C2 C1 P1 109(2)
C4 C1 P1 110(2)
C3 C1 P1 109(2)
C1 C2 H2A 109.5
C1 C2 H2B 109.5
H2A C2 H2B 109.5
C1 C2 H2C 109.5
H2A C2 H2C 109.5
H2B C2 H2C 109.5
C1 C3 H3A 109.5
C1 C3 H3B 109.5
H3A C3 H3B 109.5
C1 C3 H3C 109.5
H3A C3 H3C 109.5
H3B C3 H3C 109.5
C1 C4 H4A 109.5
C1 C4 H4B 109.5
H4A C4 H4B 109.5
C1 C4 H4C 109.5
H4A C4 H4C 109.5
H4B C4 H4C 109.5
C6 C5 C7 110(3)
C6 C5 C8 110(3)
C7 C5 C8 110(3)
C6 C5 P9 112(2)
C7 C5 P9 108(2)
C8 C5 P9 106(2)
C5 C6 H6A 109.5
C5 C6 H6B 109.5
H6A C6 H6B 109.5
C5 C6 H6C 109.5
H6A C6 H6C 109.5
H6B C6 H6C 109.5
C5 C7 H7A 109.5
C5 C7 H7B 109.5
H7A C7 H7B 109.5
C5 C7 H7C 109.5
H7A C7 H7C 109.5
H7B C7 H7C 109.5
C5 C8 H8A 109.5
C5 C8 H8B 109.5
H8A C8 H8B 109.5
C5 C8 H8C 109.5
H8A C8 H8C 109.5
H8B C8 H8C 109.5
C10 C9 C12 112(2)
C10 C9 C11 111(3)
C12 C9 C11 107(2)
C10 C9 P3 112(2)
C12 C9 P3 105.5(19)
C11 C9 P3 108.7(18)
C9 C10 H10A 109.5
C9 C10 H10B 109.5
H10A C10 H10B 109.5
C9 C10 H10C 109.5
H10A C10 H10C 109.5
H10B C10 H10C 109.5
C9 C11 H11A 109.5
C9 C11 H11B 109.5
H11A C11 H11B 109.5
C9 C11 H11C 109.5
H11A C11 H11C 109.5
H11B C11 H11C 109.5
C9 C12 H12A 109.5
C9 C12 H12B 109.5
H12A C12 H12B 109.5
C9 C12 H12C 109.5
H12A C12 H12C 109.5
H12B C12 H12C 109.5
C16 C13 C14 109(2)
C16 C13 C15 111(2)
C14 C13 C15 106(2)
C16 C13 P6 109(2)
C14 C13 P6 111.7(18)
C15 C13 P6 110.6(18)
C13 C14 H14A 109.5
C13 C14 H14B 109.5
H14A C14 H14B 109.5
C13 C14 H14C 109.5
H14A C14 H14C 109.5
H14B C14 H14C 109.5
C13 C15 H15A 109.5
C13 C15 H15B 109.5
H15A C15 H15B 109.5
C13 C15 H15C 109.5
H15A C15 H15C 109.5
H15B C15 H15C 109.5
C13 C16 H16A 109.5
C13 C16 H16B 109.5
H16A C16 H16B 109.5
C13 C16 H16C 109.5
H16A C16 H16C 109.5
H16B C16 H16C 109.5
C19 C17 C20 112(2)
C19 C17 C18 106(2)
C20 C17 C18 105(2)
C19 C17 P8 112.5(19)
C20 C17 P8 109.5(19)
C18 C17 P8 112.0(18)
C17 C18 H18A 109.5
C17 C18 H18B 109.5
H18A C18 H18B 109.5
C17 C18 H18C 109.5
H18A C18 H18C 109.5
H18B C18 H18C 109.5
C17 C19 H19A 109.5
C17 C19 H19B 109.5
H19A C19 H19B 109.5
C17 C19 H19C 109.5
H19A C19 H19C 109.5
H19B C19 H19C 109.5
C17 C20 H20A 109.5
C17 C20 H20B 109.5
H20A C20 H20B 109.5
C17 C20 H20C 109.5
H20A C20 H20C 109.5
H20B C20 H20C 109.5
C23 C21 C22 110(3)
C23 C21 C24 109(3)
C22 C21 C24 105(3)
C23 C21 P2 113(3)
C22 C21 P2 111(2)
C24 C21 P2 109(2)
C21 C22 H22A 109.5
C21 C22 H22B 109.5
H22A C22 H22B 109.5
C21 C22 H22C 109.5
H22A C22 H22C 109.5
H22B C22 H22C 109.5
C21 C23 H23A 109.5
C21 C23 H23B 109.5
H23A C23 H23B 109.5
C21 C23 H23C 109.5
H23A C23 H23C 109.5
H23B C23 H23C 109.5
C21 C24 H24A 109.5
C21 C24 H24B 109.5
H24A C24 H24B 109.5
C21 C24 H24C 109.5
H24A C24 H24C 109.5
H24B C24 H24C 109.5
C26 C25 C27 110(2)
C26 C25 C28 111(3)
C27 C25 C28 106(3)
C26 C25 P10 108(2)
C27 C25 P10 112(2)
C28 C25 P10 110(2)
C25 C26 H26A 109.5
C25 C26 H26B 109.5
H26A C26 H26B 109.5
C25 C26 H26C 109.5
H26A C26 H26C 109.5
H26B C26 H26C 109.5
C25 C27 H27A 109.5
C25 C27 H27B 109.5
H27A C27 H27B 109.5
C25 C27 H27C 109.5
H27A C27 H27C 109.5
H27B C27 H27C 109.5
C25 C28 H28A 109.5
C25 C28 H28B 109.5
H28A C28 H28B 109.5
C25 C28 H28C 109.5
H28A C28 H28C 109.5
H28B C28 H28C 109.5
C31 C29 C32 109(2)
C31 C29 C30 109(2)
C32 C29 C30 110(2)
C31 C29 P7 112.5(19)
C32 C29 P7 110(2)
C30 C29 P7 107.2(18)
C29 C30 H30A 109.5
C29 C30 H30B 109.5
H30A C30 H30B 109.5
C29 C30 H30C 109.5
H30A C30 H30C 109.5
H30B C30 H30C 109.5
C29 C31 H31A 109.5
C29 C31 H31B 109.5
H31A C31 H31B 109.5
C29 C31 H31C 109.5
H31A C31 H31C 109.5
H31B C31 H31C 109.5
C29 C32 H32A 109.5
C29 C32 H32B 109.5
H32A C32 H32B 109.5
C29 C32 H32C 109.5
H32A C32 H32C 109.5
H32B C32 H32C 109.5
C35 C33 C34 109(3)
C35 C33 C36 110(3)
C34 C33 C36 109(3)
C35 C33 P4 110(2)
C34 C33 P4 109(2)
C36 C33 P4 109(2)
C33 C34 H34A 109.5
C33 C34 H34B 109.5
H34A C34 H34B 109.5
C33 C34 H34C 109.5
H34A C34 H34C 109.5
H34B C34 H34C 109.5
C33 C35 H35A 109.5
C33 C35 H35B 109.5
H35A C35 H35B 109.5
C33 C35 H35C 109.5
H35A C35 H35C 109.5
H35B C35 H35C 109.5
C33 C36 H36A 109.5
C33 C36 H36B 109.5
H36A C36 H36B 109.5
C33 C36 H36C 109.5
H36A C36 H36C 109.5
H36B C36 H36C 109.5
C38 C37 Ag3 140(3)
C38 C37 Ag4 139(3)
Ag3 C37 Ag4 80.9(13)
C38 C37 Ag7 95(2)
Ag3 C37 Ag7 92.6(13)
Ag4 C37 Ag7 84.1(12)
C38 C37 Ag3A 122(3)
Ag4 C37 Ag3A 95.3(17)
Ag7 C37 Ag3A 113.9(18)
C37 C38 C39 176(4)
C37 C38 Ag7 57(2)
C39 C38 Ag7 127(2)
C41 C39 C38 109(3)
C41 C39 C40 111(3)
C38 C39 C40 108(3)
C41 C39 C42 108(3)
C38 C39 C42 107(3)
C40 C39 C42 114(3)
C39 C40 H40A 109.5
C39 C40 H40B 109.5
H40A C40 H40B 109.5
C39 C40 H40C 109.5
H40A C40 H40C 109.5
H40B C40 H40C 109.5
C39 C41 H41A 109.5
C39 C41 H41B 109.5
H41A C41 H41B 109.5
C39 C41 H41C 109.5
H41A C41 H41C 109.5
H41B C41 H41C 109.5
C39 C42 H42A 109.5
C39 C42 H42B 109.5
H42A C42 H42B 109.5
C39 C42 H42C 109.5
H42A C42 H42C 109.5
H42B C42 H42C 109.5
C44 C43 Ag1 145(4)
C44 C43 Ag2 132(4)
Ag1 C43 Ag2 81.5(13)
C44 C43 Ag5 105(4)
Ag1 C43 Ag5 88.1(13)
Ag2 C43 Ag5 82.3(13)
C43 C44 C45 170(6)
C47 C45 C44 117(5)
C47 C45 C46 110(3)
C44 C45 C46 114(5)
C47 C45 C48 106(4)
C44 C45 C48 105(4)
C46 C45 C48 103(4)
C45 C46 H46A 109.5
C45 C46 H46B 109.5
H46A C46 H46B 109.5
C45 C46 H46C 109.5
H46A C46 H46C 109.5
H46B C46 H46C 109.5
C45 C47 H47A 109.5
C45 C47 H47B 109.5
H47A C47 H47B 109.5
C45 C47 H47C 109.5
H47A C47 H47C 109.5
H47B C47 H47C 109.5
C45 C48 H48A 109.5
C45 C48 H48B 109.5
H48A C48 H48B 109.5
C45 C48 H48C 109.5
H48A C48 H48C 109.5
H48B C48 H48C 109.5
C51 C49 C50 111(3)
C51 C49 C52 112(3)
C50 C49 C52 106(2)
C51 C49 P5 110.1(19)
C50 C49 P5 109(2)
C52 C49 P5 108.6(18)
C49 C50 H50A 109.5
C49 C50 H50B 109.5
H50A C50 H50B 109.5
C49 C50 H50C 109.5
H50A C50 H50C 109.5
H50B C50 H50C 109.5
C49 C51 H51A 109.5
C49 C51 H51B 109.5
H51A C51 H51B 109.5
C49 C51 H51C 109.5
H51A C51 H51C 109.5
H51B C51 H51C 109.5
C49 C52 H52A 109.5
C49 C52 H52B 109.5
H52A C52 H52B 109.5
C49 C52 H52C 109.5
H52A C52 H52C 109.5
H52B C52 H52C 109.5
C54 C53 Ag6 146(4)
C54 C53 Ag2 91(3)
Ag6 C53 Ag2 91.9(14)
C54 C53 Ag3 132(3)
Ag6 C53 Ag3 81.8(12)
Ag2 C53 Ag3 91.4(15)
C54 C53 Ag3A 114(3)
Ag6 C53 Ag3A 99.2(15)
Ag2 C53 Ag3A 101.3(17)
C53 C54 C55 175(5)
C53 C54 Ag2 60(3)
C55 C54 Ag2 124(3)
C54 C55 C57 117(5)
C54 C55 C56 109(4)
C57 C55 C56 113(4)
C54 C55 C58 109(4)
C57 C55 C58 105(3)
C56 C55 C58 103(3)
C55 C56 H56A 109.5
C55 C56 H56B 109.5
H56A C56 H56B 109.5
C55 C56 H56C 109.5
H56A C56 H56C 109.5
H56B C56 H56C 109.5
C55 C57 H57A 109.5
C55 C57 H57B 109.5
H57A C57 H57B 109.5
C55 C57 H57C 109.5
H57A C57 H57C 109.5
H57B C57 H57C 109.5
C55 C58 H58A 109.5
C55 C58 H58B 109.5
H58A C58 H58B 109.5
C55 C58 H58C 109.5
H58A C58 H58C 109.5
H58B C58 H58C 109.5
C60 C59 Ag4 131(3)
C60 C59 Ag8 128(3)
Ag4 C59 Ag8 85.0(13)
C60 C59 Ag1 125(3)
Ag4 C59 Ag1 90.9(14)
Ag8 C59 Ag1 82.1(12)
C59 C60 C61 176(4)
C62 C61 C63 108(3)
C62 C61 C64 127(4)
C63 C61 C64 108(4)
C62 C61 C60 101(3)
C63 C61 C60 103(3)
C64 C61 C60 107(3)
C61 C62 H62A 109.5
C61 C62 H62B 109.5
H62A C62 H62B 109.5
C61 C62 H62C 109.5
H62A C62 H62C 109.5
H62B C62 H62C 109.5
C61 C63 H63A 109.5
C61 C63 H63B 109.5
H63A C63 H63B 109.5
C61 C63 H63C 109.5
H63A C63 H63C 109.5
H63B C63 H63C 109.5
C61 C64 H64A 109.5
C61 C64 H64B 109.5
H64A C64 H64B 109.5
C61 C64 H64C 109.5
H64A C64 H64C 109.5
H64B C64 H64C 109.5
C101 O101 Bi7 127(2)

loop_
_geom_bond_atom_site_label_1
_geom_bond_atom_site_label_2
_geom_bond_distance
Bi1 O5 2.112(17)
Bi1 O6 2.130(16)
Bi1 O4 2.498(17)
Bi1 O3 2.686(16)
Bi1 Bi3 3.5935(16)
Bi1 Bi5 3.6702(15)
Bi1 Bi4 3.6747(16)
Bi1 Bi6 3.6982(15)
Bi2 O4 2.162(16)
Bi2 O30 2.231(17)
Bi2 O24 2.345(19)
Bi2 O33 2.371(18)
Bi2 O17 2.519(19)
Bi2 P10 3.170(8)
Bi2 Bi4 3.6810(16)
Bi3 O5 2.157(16)
Bi3 O2 2.250(16)
Bi3 O4 2.261(17)
Bi3 O28 2.376(17)
Bi3 O33 2.538(17)
Bi3 O35 2.579(17)
Bi3 Bi4 3.6994(16)
Bi4 O6 2.138(16)
Bi4 O2 2.167(17)
Bi4 O14 2.432(17)
Bi4 O4 2.443(16)
Bi4 O23 2.462(18)
Bi4 O17 2.678(17)
Bi5 O6 2.153(16)
Bi5 O1 2.200(16)
Bi5 O3 2.271(16)
Bi5 O20 2.432(17)
Bi5 O11 2.570(17)
Bi5 O14 2.639(17)
Bi5 Bi6 3.6290(15)
Bi5 Bi7 3.6744(15)
Bi6 O5 2.159(16)
Bi6 O1 2.169(15)
Bi6 O3 2.368(16)
Bi6 O27 2.435(17)
Bi6 O35 2.443(17)
Bi6 O8 2.687(18)
Bi7 O3 2.153(16)
Bi7 O19 2.198(16)
Bi7 O11 2.284(16)
Bi7 O25 2.307(18)
Bi7 O8 2.494(18)
Bi7 O101 2.76(2)
Bi8 O1 2.120(15)
Bi8 O36 2.244(18)
Bi8 O13 2.248(17)
Bi8 O9 2.377(16)
Bi8 O12 2.401(18)
Bi9 O2 2.091(17)
Bi9 O15 2.202(19)
Bi9 O34 2.208(17)
Bi9 O16 2.42(2)
Bi9 O32 2.524(19)
Ag1 C43 2.17(4)
Ag1 C59 2.19(3)
Ag1 Ag2 2.833(4)
Ag1 Ag8 2.866(4)
Ag1 Ag5 3.060(4)
Ag1 Ag4 3.082(4)
Ag2 C53 2.16(4)
Ag2 C43 2.17(4)
Ag2 C54 2.50(4)
Ag2 Ag5 2.903(4)
Ag2 Ag6 3.055(4)
Ag2 Ag3 3.113(5)
Ag3 C37 2.16(4)
Ag3 C53 2.18(4)
Ag3 Ag6 2.797(6)
Ag3 Ag4 2.807(5)
Ag3 Ag7 3.178(5)
Ag3A C37 2.35(5)
Ag3A C53 2.66(6)
Ag3A Ag4 3.34(4)
Ag4 C59 2.13(4)
Ag4 C37 2.17(4)
Ag4 Ag8 2.911(4)
Ag4 Ag7 2.952(4)
Ag5 C43 2.23(3)
Ag5 O29 2.291(19)
Ag5 O24 2.36(2)
Ag6 C53 2.09(3)
Ag6 O26 2.171(18)
Ag6 O29 2.42(2)
Ag7 C37 2.24(3)
Ag7 O21 2.307(18)
Ag7 O25 2.48(2)
Ag7 C38 2.65(3)
Ag8 C59 2.17(3)
Ag8 O22 2.183(19)
Ag8 O21 2.406(18)
P1 O31 1.51(2)
P1 O32 1.51(2)
P1 O33 1.529(19)
P1 C1 1.84(3)
P2 O17 1.50(2)
P2 O16 1.51(2)
P2 O18 1.52(2)
P2 C21 1.79(3)
P3 O34 1.514(18)
P3 O35 1.524(18)
P3 O36 1.524(19)
P3 C9 1.84(3)
P4 O13 1.522(19)
P4 O14 1.530(19)
P4 O15 1.53(2)
P4 C33 1.80(3)
P5 O12 1.50(2)
P5 O10 1.51(2)
P5 O11 1.555(18)
P5 C49 1.82(3)
P6 O8 1.491(19)
P6 O9 1.497(19)
P6 O7 1.523(19)
P6 C13 1.79(3)
P7 O20 1.485(18)
P7 O21 1.510(19)
P7 O19 1.529(18)
P7 C29 1.82(3)
P8 O27 1.482(18)
P8 O26 1.510(18)
P8 O25 1.523(19)
P8 C17 1.79(3)
P9 O30 1.512(19)
P9 O29 1.54(2)
P9 O28 1.545(19)
P9 C5 1.86(3)
P10 O22 1.483(19)
P10 O23 1.50(2)
P10 O24 1.550(19)
P10 C25 1.81(3)
C1 C2 1.46(4)
C1 C4 1.49(4)
C1 C3 1.54(4)
C2 H2A 0.9800
C2 H2B 0.9800
C2 H2C 0.9800
C3 H3A 0.9800
C3 H3B 0.9800
C3 H3C 0.9800
C4 H4A 0.9800
C4 H4B 0.9800
C4 H4C 0.9800
C5 C6 1.46(4)
C5 C7 1.51(4)
C5 C8 1.54(4)
C6 H6A 0.9800
C6 H6B 0.9800
C6 H6C 0.9800
C7 H7A 0.9800
C7 H7B 0.9800
C7 H7C 0.9800
C8 H8A 0.9800
C8 H8B 0.9800
C8 H8C 0.9800
C9 C10 1.46(4)
C9 C12 1.54(4)
C9 C11 1.55(4)
C10 H10A 0.9800
C10 H10B 0.9800
C10 H10C 0.9800
C11 H11A 0.9800
C11 H11B 0.9800
C11 H11C 0.9800
C12 H12A 0.9800
C12 H12B 0.9800
C12 H12C 0.9800
C13 C16 1.47(4)
C13 C14 1.52(4)
C13 C15 1.54(4)
C14 H14A 0.9800
C14 H14B 0.9800
C14 H14C 0.9800
C15 H15A 0.9800
C15 H15B 0.9800
C15 H15C 0.9800
C16 H16A 0.9800
C16 H16B 0.9800
C16 H16C 0.9800
C17 C19 1.49(4)
C17 C20 1.54(4)
C17 C18 1.60(4)
C18 H18A 0.9800
C18 H18B 0.9800
C18 H18C 0.9800
C19 H19A 0.9800
C19 H19B 0.9800
C19 H19C 0.9800
C20 H20A 0.9800
C20 H20B 0.9800
C20 H20C 0.9800
C21 C23 1.47(4)
C21 C22 1.51(4)
C21 C24 1.53(4)
C22 H22A 0.9800
C22 H22B 0.9800
C22 H22C 0.9800
C23 H23A 0.9800
C23 H23B 0.9800
C23 H23C 0.9800
C24 H24A 0.9800
C24 H24B 0.9800
C24 H24C 0.9800
C25 C26 1.49(4)
C25 C27 1.50(4)
C25 C28 1.51(4)
C26 H26A 0.9800
C26 H26B 0.9800
C26 H26C 0.9800
C27 H27A 0.9800
C27 H27B 0.9800
C27 H27C 0.9800
C28 H28A 0.9800
C28 H28B 0.9800
C28 H28C 0.9800
C29 C31 1.51(4)
C29 C32 1.54(4)
C29 C30 1.55(4)
C30 H30A 0.9800
C30 H30B 0.9800
C30 H30C 0.9800
C31 H31A 0.9800
C31 H31B 0.9800
C31 H31C 0.9800
C32 H32A 0.9800
C32 H32B 0.9800
C32 H32C 0.9800
C33 C35 1.44(4)
C33 C34 1.51(4)
C33 C36 1.54(4)
C34 H34A 0.9800
C34 H34B 0.9800
C34 H34C 0.9800
C35 H35A 0.9800
C35 H35B 0.9800
C35 H35C 0.9800
C36 H36A 0.9800
C36 H36B 0.9800
C36 H36C 0.9800
C37 C38 1.24(4)
C38 C39 1.48(5)
C39 C41 1.46(4)
C39 C40 1.52(5)
C39 C42 1.54(4)
C40 H40A 0.9800
C40 H40B 0.9800
C40 H40C 0.9800
C41 H41A 0.9800
C41 H41B 0.9800
C41 H41C 0.9800
C42 H42A 0.9800
C42 H42B 0.9800
C42 H42C 0.9800
C43 C44 1.07(4)
C44 C45 1.46(6)
C45 C47 1.42(7)
C45 C46 1.48(7)
C45 C48 1.55(2)
C46 H46A 0.9800
C46 H46B 0.9800
C46 H46C 0.9800
C47 H47A 0.9800
C47 H47B 0.9800
C47 H47C 0.9800
C48 H48A 0.9800
C48 H48B 0.9800
C48 H48C 0.9800
C49 C51 1.49(4)
C49 C50 1.49(4)
C49 C52 1.58(4)
C50 H50A 0.9800
C50 H50B 0.9800
C50 H50C 0.9800
C51 H51A 0.9800
C51 H51B 0.9800
C51 H51C 0.9800
C52 H52A 0.9800
C52 H52B 0.9800
C52 H52C 0.9800
C53 C54 1.21(4)
C54 C55 1.47(5)
C55 C57 1.49(6)
C55 C56 1.54(6)
C55 C58 1.70(7)
C56 H56A 0.9800
C56 H56B 0.9800
C56 H56C 0.9800
C57 H57A 0.9800
C57 H57B 0.9800
C57 H57C 0.9800
C58 H58A 0.9800
C58 H58B 0.9800
C58 H58C 0.9800
C59 C60 1.22(4)
C60 C61 1.57(5)
C61 C62 1.54(2)
C61 C63 1.54(2)
C61 C64 1.54(2)
C62 H62A 0.9800
C62 H62B 0.9800
C62 H62C 0.9800
C63 H63A 0.9800
C63 H63B 0.9800
C63 H63C 0.9800
C64 H64A 0.9800
C64 H64B 0.9800
C64 H64C 0.9800
O101 C101 1.425(19)
C102 O102 1.418(19)
C102 O12A 1.43(2)
C102 O12B 1.44(2)

loop_
_geom_torsion_atom_site_label_1
_geom_torsion_atom_site_label_2
_geom_torsion_atom_site_label_3
_geom_torsion_atom_site_label_4
_geom_torsion
O9 P6 O8 Bi7 109(3)
O7 P6 O8 Bi7 -13(4)
C13 P6 O8 Bi7 -131(3)
O9 P6 O8 Bi6 -21.8(11)
O7 P6 O8 Bi6 -144.4(10)
C13 P6 O8 Bi6 97.7(11)
O8 P6 O9 Bi8 -69.5(14)
O7 P6 O9 Bi8 54.3(15)
C13 P6 O9 Bi8 172.9(12)
O12 P5 O11 Bi7 -102.3(16)
O10 P5 O11 Bi7 24.1(19)
C49 P5 O11 Bi7 139.8(16)
O12 P5 O11 Bi5 19.9(12)
O10 P5 O11 Bi5 146.4(9)
C49 P5 O11 Bi5 -98.0(12)
O10 P5 O12 Bi8 -62(2)
O11 P5 O12 Bi8 64(2)
C49 P5 O12 Bi8 178.3(17)
O14 P4 O13 Bi8 -58(2)
O15 P4 O13 Bi8 71.3(19)
C33 P4 O13 Bi8 -174.1(17)
O13 P4 O14 Bi4 139.0(12)
O15 P4 O14 Bi4 9.5(17)
C33 P4 O14 Bi4 -105.7(15)
O13 P4 O14 Bi5 2.3(14)
O15 P4 O14 Bi5 -127.2(11)
C33 P4 O14 Bi5 117.6(13)
O13 P4 O15 Bi9 -112.1(18)
O14 P4 O15 Bi9 17(2)
C33 P4 O15 Bi9 132.9(18)
O17 P2 O16 Bi9 -75.5(14)
O18 P2 O16 Bi9 49.1(16)
C21 P2 O16 Bi9 164.6(14)
O16 P2 O17 Bi2 113(4)
O18 P2 O17 Bi2 -9(5)
C21 P2 O17 Bi2 -128(4)
O16 P2 O17 Bi4 -16.9(12)
O18 P2 O17 Bi4 -139.3(13)
C21 P2 O17 Bi4 101.7(14)
O20 P7 O19 Bi7 49.6(16)
O21 P7 O19 Bi7 -74.9(14)
C29 P7 O19 Bi7 166.9(13)
O21 P7 O20 Bi5 78.6(15)
O19 P7 O20 Bi5 -44.7(16)
C29 P7 O20 Bi5 -161.2(13)
O20 P7 O21 Ag7 -150.8(10)
O19 P7 O21 Ag7 -24.4(13)
C29 P7 O21 Ag7 90.9(13)
O20 P7 O21 Ag8 87.0(16)
O19 P7 O21 Ag8 -146.5(13)
C29 P7 O21 Ag8 -31.2(19)
O23 P10 O22 Ag8 -159.2(14)
O24 P10 O22 Ag8 81.7(17)
C25 P10 O22 Ag8 -38(2)
Bi2 P10 O22 Ag8 129.8(13)
O22 P10 O23 Bi4 -26(2)
O24 P10 O23 Bi4 93.5(17)
C25 P10 O23 Bi4 -151.0(16)
Bi2 P10 O23 Bi4 84.3(15)
O22 P10 O24 Bi2 110.7(11)
O23 P10 O24 Bi2 -11.6(13)
C25 P10 O24 Bi2 -126.2(11)
O22 P10 O24 Ag5 -23.6(14)
O23 P10 O24 Ag5 -145.9(10)
C25 P10 O24 Ag5 99.5(13)
Bi2 P10 O24 Ag5 -134.3(14)
O27 P8 O25 Bi7 -18.9(14)
O26 P8 O25 Bi7 103.7(12)
C17 P8 O25 Bi7 -133.1(12)
O27 P8 O25 Ag7 -144.9(9)
O26 P8 O25 Ag7 -22.3(11)
C17 P8 O25 Ag7 100.9(11)
O27 P8 O26 Ag6 -137.1(15)
O25 P8 O26 Ag6 103.5(16)
C17 P8 O26 Ag6 -17(2)
O26 P8 O27 Bi6 -44(2)
O25 P8 O27 Bi6 76.2(19)
C17 P8 O27 Bi6 -167.7(17)
O30 P9 O28 Bi3 -48.1(16)
O29 P9 O28 Bi3 77.2(15)
C5 P9 O28 Bi3 -161.6(13)
O30 P9 O29 Ag5 -25.9(14)
O28 P9 O29 Ag5 -154.7(9)
C5 P9 O29 Ag5 85.4(14)
O30 P9 O29 Ag6 -147.0(13)
O28 P9 O29 Ag6 84.3(16)
C5 P9 O29 Ag6 -35.6(18)
O29 P9 O30 Bi2 -74.7(15)
O28 P9 O30 Bi2 53.7(15)
C5 P9 O30 Bi2 169.7(14)
O31 P1 O32 Bi9 -63.6(19)
O33 P1 O32 Bi9 63.2(19)
C1 P1 O32 Bi9 176.3(15)
O31 P1 O33 Bi2 16.6(19)
O32 P1 O33 Bi2 -110.6(15)
C1 P1 O33 Bi2 133.7(15)
O31 P1 O33 Bi3 143.9(10)
O32 P1 O33 Bi3 16.8(13)
C1 P1 O33 Bi3 -98.9(12)
O35 P3 O34 Bi9 -55.7(19)
O36 P3 O34 Bi9 69.6(19)
C9 P3 O34 Bi9 -175.4(16)
O34 P3 O35 Bi6 140.3(12)
O36 P3 O35 Bi6 14.8(16)
C9 P3 O35 Bi6 -102.3(15)
O34 P3 O35 Bi3 -5.5(14)
O36 P3 O35 Bi3 -131.0(10)
C9 P3 O35 Bi3 111.9(13)
O34 P3 O36 Bi8 -109.9(17)
O35 P3 O36 Bi8 14(2)
C9 P3 O36 Bi8 134.3(17)
O31 P1 C1 C2 58(3)
O32 P1 C1 C2 -179(2)
O33 P1 C1 C2 -62(2)
O31 P1 C1 C4 -179(2)
O32 P1 C1 C4 -56(3)
O33 P1 C1 C4 61(3)
O31 P1 C1 C3 -58(3)
O32 P1 C1 C3 65(2)
O33 P1 C1 C3 -178(2)
O30 P9 C5 C6 56(3)
O29 P9 C5 C6 -58(3)
O28 P9 C5 C6 178(2)
O30 P9 C5 C7 178(2)
O29 P9 C5 C7 63(2)
O28 P9 C5 C7 -61(2)
O30 P9 C5 C8 -64(2)
O29 P9 C5 C8 -179(2)
O28 P9 C5 C8 57(2)
O34 P3 C9 C10 -65(2)
O35 P3 C9 C10 175(2)
O36 P3 C9 C10 54(2)
O34 P3 C9 C12 172.5(16)
O35 P3 C9 C12 53.0(19)
O36 P3 C9 C12 -68.0(19)
O34 P3 C9 C11 58(2)
O35 P3 C9 C11 -62(2)
O36 P3 C9 C11 177.3(19)
O8 P6 C13 C16 61(2)
O9 P6 C13 C16 179.6(19)
O7 P6 C13 C16 -60(2)
O8 P6 C13 C14 -60(2)
O9 P6 C13 C14 59(2)
O7 P6 C13 C14 179(2)
O8 P6 C13 C15 -177.2(18)
O9 P6 C13 C15 -58(2)
O7 P6 C13 C15 62(2)
O27 P8 C17 C19 73(2)
O26 P8 C17 C19 -51(2)
O25 P8 C17 C19 -171(2)
O27 P8 C17 C20 -52(2)
O26 P8 C17 C20 -175.6(19)
O25 P8 C17 C20 64(2)
O27 P8 C17 C18 -167.3(18)
O26 P8 C17 C18 69(2)
O25 P8 C17 C18 -52(2)
O17 P2 C21 C23 -180(2)
O16 P2 C21 C23 -60(3)
O18 P2 C21 C23 57(3)
O17 P2 C21 C22 57(3)
O16 P2 C21 C22 176(2)
O18 P2 C21 C22 -66(3)
O17 P2 C21 C24 -59(3)
O16 P2 C21 C24 61(3)
O18 P2 C21 C24 178(2)
O22 P10 C25 C26 -176.0(19)
O23 P10 C25 C26 -51(2)
O24 P10 C25 C26 64(2)
Bi2 P10 C25 C26 18(2)
O22 P10 C25 C27 63(2)
O23 P10 C25 C27 -173(2)
O24 P10 C25 C27 -57(2)
Bi2 P10 C25 C27 -104(2)
O22 P10 C25 C28 -55(3)
O23 P10 C25 C28 69(2)
O24 P10 C25 C28 -175(2)
Bi2 P10 C25 C28 138.5(19)
O20 P7 C29 C31 180.0(19)
O21 P7 C29 C31 -59(2)
O19 P7 C29 C31 58(2)
O20 P7 C29 C32 -59(2)
O21 P7 C29 C32 62(2)
O19 P7 C29 C32 179.0(19)
O20 P7 C29 C30 61(2)
O21 P7 C29 C30 -178.6(19)
O19 P7 C29 C30 -62(2)
O13 P4 C33 C35 -67(3)
O14 P4 C33 C35 174(2)
O15 P4 C33 C35 53(3)
O13 P4 C33 C34 53(2)
O14 P4 C33 C34 -66(2)
O15 P4 C33 C34 173(2)
O13 P4 C33 C36 173(2)
O14 P4 C33 C36 53(3)
O15 P4 C33 C36 -67(3)
Ag3 C37 C38 Ag7 -100(4)
Ag4 C37 C38 Ag7 87(4)
Ag3A C37 C38 Ag7 -122(3)
Ag7 C38 C39 C41 -116(3)
Ag7 C38 C39 C40 5(4)
Ag7 C38 C39 C42 128(3)
Ag1 C43 C44 C45 37(39)
Ag2 C43 C44 C45 -121(33)
Ag5 C43 C44 C45 146(33)
C43 C44 C45 C47 12(37)
C43 C44 C45 C46 143(34)
C43 C44 C45 C48 -105(34)
O12 P5 C49 C51 60(3)
O10 P5 C49 C51 -63(3)
O11 P5 C49 C51 179(2)
O12 P5 C49 C50 -178(2)
O10 P5 C49 C50 59(2)
O11 P5 C49 C50 -60(2)
O12 P5 C49 C52 -63(2)
O10 P5 C49 C52 174(2)
O11 P5 C49 C52 55(2)
Ag6 C53 C54 Ag2 95(6)
Ag3 C53 C54 Ag2 -93(4)
Ag3A C53 C54 Ag2 -103(3)
Ag2 C54 C55 C57 97(5)
Ag2 C54 C55 C56 -134(4)
Ag2 C54 C55 C58 -23(5)
